data_7202486
loop_
_publ_author_name
'Andr\'es E. Goeta'
'Judith A. K. Howard'
'Andrew K. Hughes'
'Dermot O'Hare'
'Royston C. B. Copley'

_publ_section_title
;
 Structural?magnetic correlations on the first dinuclear spin crossover
 d4 system
;
_journal_issue 5
_journal_name_full 'Journal of Materials Chemistry'
_journal_page_first 485
_journal_paper_doi 10.1039/b612121g
_journal_volume 17
_journal_year 2007
_chemical_formula_sum 'C20 H30 Cr2 F6 P5 Sb'
_chemical_formula_weight 765.04
_chemical_name_systematic
;
\m~2~-\h^5^,\h^5^-cyclopentaphosphole)-bis
((\h^5^-pentamethyl-cyclopentadienyl)-chromium)
hexafluoroantimonate
;
_space_group_IT_number 70
_symmetry_cell_setting orthorhombic
_symmetry_space_group_name_Hall '-F 2uv 2vw'
_symmetry_space_group_name_H-M 'F d d d :2'
_atom_sites_solution_hydrogens geom
_atom_sites_solution_primary direct
_atom_sites_solution_secondary difmap
_audit_creation_method SHELXL-97
_cell_angle_alpha 90.00
_cell_angle_beta 90.00
_cell_angle_gamma 90.00
_cell_formula_units_Z 32
_cell_length_a 21.5093(5)
_cell_length_b 29.6734(8)
_cell_length_c 36.0736(9)
_cell_measurement_reflns_used 7897
_cell_measurement_temperature 290(2)
_cell_measurement_theta_max 30.38
_cell_measurement_theta_min 2.20
_cell_volume 23024.1(10)
_computing_cell_refinement 'SMART V5.625 (Bruker, 2003)'
_computing_data_collection 'SMART V5.625 (Bruker, 2003)'
_computing_data_reduction 'SAINT V6.28A (Bruker, 2003)'
_computing_molecular_graphics 'SHELXTL V6.12(Bruker, 2001)'
_computing_structure_refinement 'SHELXL-97 (Sheldrick, 1997)'
_computing_structure_solution 'SHELXS-97 (Sheldrick, 1990)'
_diffrn_ambient_temperature 290(2)
_diffrn_measured_fraction_theta_full 0.970
_diffrn_measured_fraction_theta_max 0.970
_diffrn_measurement_device_type 'Bruker APEX CCD Diffractometer'
_diffrn_measurement_method '\w scans'
_diffrn_radiation_monochromator graphite
_diffrn_radiation_source 'Bede Microsource X-ray Generator'
_diffrn_radiation_type MoK\a
_diffrn_radiation_wavelength 0.71073
_diffrn_reflns_av_R_equivalents 0.0216
_diffrn_reflns_av_sigmaI/netI 0.0195
_diffrn_reflns_limit_h_max 29
_diffrn_reflns_limit_h_min -30
_diffrn_reflns_limit_k_max 41
_diffrn_reflns_limit_k_min -41
_diffrn_reflns_limit_l_max 51
_diffrn_reflns_limit_l_min -46
_diffrn_reflns_number 43650
_diffrn_reflns_theta_full 30.48
_diffrn_reflns_theta_max 30.48
_diffrn_reflns_theta_min 1.30
_diffrn_standards_decay_% 0
_diffrn_standards_number 0
_exptl_absorpt_coefficient_mu 2.000
_exptl_absorpt_correction_T_max 0.620
_exptl_absorpt_correction_T_min 0.403
_exptl_absorpt_correction_type integration
_exptl_absorpt_process_details 'XPREP in SHELXTL'
_exptl_crystal_colour 'dark green'
_exptl_crystal_density_diffrn 1.766
_exptl_crystal_density_method 'not measured'
_exptl_crystal_description 'irregular block'
_exptl_crystal_F_000 12096
_exptl_crystal_size_max 0.60
_exptl_crystal_size_mid 0.52
_exptl_crystal_size_min 0.40
_refine_diff_density_max 0.924
_refine_diff_density_min -0.453
_refine_diff_density_rms 0.094
_refine_ls_extinction_method none
_refine_ls_goodness_of_fit_ref 1.055
_refine_ls_hydrogen_treatment constr
_refine_ls_matrix_type full
_refine_ls_number_parameters 404
_refine_ls_number_reflns 8513
_refine_ls_number_restraints 90
_refine_ls_restrained_S_all 1.051
_refine_ls_R_factor_all 0.0573
_refine_ls_R_factor_gt 0.0363
_refine_ls_shift/su_max 0.001
_refine_ls_shift/su_mean 0.000
_refine_ls_structure_factor_coef Fsqd
_refine_ls_weighting_details 'calc w=1/[\s^2^(Fo^2^)+(0.0617P)^2^+44.6428P] where P=(Fo^2^+2Fc^2^)/3'
_refine_ls_weighting_scheme calc
_refine_ls_wR_factor_gt 0.0979
_refine_ls_wR_factor_ref 0.1181
_reflns_number_gt 6155
_reflns_number_total 8513
_reflns_threshold_expression >2sigma(I)
_cod_data_source_file b612121g.txt
_cod_data_source_block 290k
_cod_original_sg_symbol_H-M Fddd
_cod_database_code 7202486

loop_
_symmetry_equiv_pos_as_xyz
'x, y, z'
'-x+3/4, -y+3/4, z'
'-x+3/4, y, -z+3/4'
'x, -y+3/4, -z+3/4'
'x, y+1/2, z+1/2'
'-x+3/4, -y+5/4, z+1/2'
'-x+3/4, y+1/2, -z+5/4'
'x, -y+5/4, -z+5/4'
'x+1/2, y, z+1/2'
'-x+5/4, -y+3/4, z+1/2'
'-x+5/4, y, -z+5/4'
'x+1/2, -y+3/4, -z+5/4'
'x+1/2, y+1/2, z'
'-x+5/4, -y+5/4, z'
'-x+5/4, y+1/2, -z+3/4'
'x+1/2, -y+5/4, -z+3/4'
'-x, -y, -z'
'x-3/4, y-3/4, -z'
'x-3/4, -y, z-3/4'
'-x, y-3/4, z-3/4'
'-x, -y+1/2, -z+1/2'
'x-3/4, y-1/4, -z+1/2'
'x-3/4, -y+1/2, z-1/4'
'-x, y-1/4, z-1/4'
'-x+1/2, -y, -z+1/2'
'x-1/4, y-3/4, -z+1/2'
'x-1/4, -y, z-1/4'
'-x+1/2, y-3/4, z-1/4'
'-x+1/2, -y+1/2, -z'
'x-1/4, y-1/4, -z'
'x-1/4, -y+1/2, z-3/4'
'-x+1/2, y-1/4, z-3/4'

loop_
_atom_site_label
_atom_site_type_symbol
_atom_site_fract_x
_atom_site_fract_y
_atom_site_fract_z
_atom_site_U_iso_or_equiv
_atom_site_adp_type
_atom_site_occupancy
_atom_site_symmetry_multiplicity
_atom_site_calc_flag
_atom_site_refinement_flags
_atom_site_disorder_assembly
_atom_site_disorder_group
Sb1 Sb 0.6250 0.1250 0.010693(9) 0.05827(10) Uani 1 2 d S . .
F1A F 0.6878(4) 0.1017(4) -0.0144(3) 0.188(4) Uani 0.50 1 d P . 1
F2A F 0.5539(4) 0.1404(4) 0.0338(3) 0.188(4) Uani 0.50 1 d P . 1
F1B F 0.6682(5) 0.1195(3) -0.0336(2) 0.168(4) Uani 0.50 1 d P . 2
F2B F 0.5904(5) 0.1425(3) 0.0548(2) 0.168(4) Uani 0.50 1 d P . 2
F3 F 0.59339(19) 0.06713(11) 0.01075(12) 0.1506(15) Uani 1 1 d . . .
Sb2 Sb 0.1250 0.240738(14) 0.1250 0.06947(11) Uani 1 2 d S . .
F4 F 0.18389(19) 0.28518(14) 0.12069(13) 0.1705(19) Uani 1 1 d . . .
F5 F 0.1176(2) 0.23917(14) 0.07391(8) 0.1460(15) Uani 1 1 d . . .
F6 F 0.18577(15) 0.19626(12) 0.12222(9) 0.1239(11) Uani 1 1 d . . .
C1 C 0.13985(13) 0.37027(9) 0.01192(8) 0.0455(6) Uani 1 1 d . A .
C2 C 0.19756(13) 0.34972(9) 0.00364(8) 0.0485(6) Uani 1 1 d . A .
C3 C 0.22727(13) 0.37498(11) -0.02487(8) 0.0529(7) Uani 1 1 d . A .
C4 C 0.18761(14) 0.41180(10) -0.03382(7) 0.0497(6) Uani 1 1 d . A .
C5 C 0.13398(12) 0.40868(9) -0.01137(7) 0.0439(5) Uani 1 1 d . A .
C6 C 0.09176(17) 0.35278(13) 0.03837(10) 0.0715(9) Uani 1 1 d . . .
H6A H 0.0661 0.3310 0.0260 0.107 Uiso 1 1 calc R . .
H6B H 0.0664 0.3773 0.0469 0.107 Uiso 1 1 calc R . .
H6C H 0.1120 0.3388 0.0591 0.107 Uiso 1 1 calc R . .
C7 C 0.2216(2) 0.30683(11) 0.02078(11) 0.0798(12) Uani 1 1 d . . .
H7A H 0.1984 0.2817 0.0113 0.120 Uiso 1 1 calc R . .
H7B H 0.2168 0.3083 0.0472 0.120 Uiso 1 1 calc R . .
H7C H 0.2647 0.3032 0.0147 0.120 Uiso 1 1 calc R . .
C8 C 0.28783(16) 0.36406(16) -0.04324(11) 0.0843(13) Uani 1 1 d . . .
H8A H 0.2805 0.3445 -0.0640 0.126 Uiso 1 1 calc R . .
H8B H 0.3147 0.3493 -0.0258 0.126 Uiso 1 1 calc R . .
H8C H 0.3071 0.3914 -0.0517 0.126 Uiso 1 1 calc R . .
C9 C 0.1974(2) 0.44599(16) -0.06366(10) 0.0847(12) Uani 1 1 d . . .
H9A H 0.1752 0.4370 -0.0855 0.127 Uiso 1 1 calc R . .
H9B H 0.2409 0.4482 -0.0692 0.127 Uiso 1 1 calc R . .
H9C H 0.1823 0.4748 -0.0554 0.127 Uiso 1 1 calc R . .
C10 C 0.07820(15) 0.43890(12) -0.01361(11) 0.0682(9) Uani 1 1 d . . .
H10A H 0.0530 0.4302 -0.0344 0.102 Uiso 1 1 calc R . .
H10B H 0.0915 0.4695 -0.0167 0.102 Uiso 1 1 calc R . .
H10C H 0.0544 0.4363 0.0088 0.102 Uiso 1 1 calc R . .
Cr1 Cr 0.215812(17) 0.417948(13) 0.024520(11) 0.03613(9) Uani 1 1 d . . .
P11 P 0.1831(10) 0.4395(8) 0.0860(5) 0.067(5) Uani 0.25 1 d PU A 1
P21 P 0.2657(10) 0.3981(3) 0.0823(5) 0.060(4) Uani 0.25 1 d PU A 1
P31 P 0.3236(7) 0.4285(8) 0.0406(6) 0.068(6) Uani 0.25 1 d PU A 1
P41 P 0.2804(12) 0.4853(7) 0.0199(4) 0.079(6) Uani 0.25 1 d PU A 1
P51 P 0.1937(8) 0.4934(6) 0.0479(7) 0.074(7) Uani 0.25 1 d PU A 1
P1 P 0.1983(4) 0.4233(4) 0.0910(2) 0.065(3) Uani 0.50 1 d PU A 2
P2 P 0.2886(5) 0.3967(2) 0.0731(2) 0.061(2) Uani 0.50 1 d PU A 2
P3 P 0.3247(5) 0.4408(5) 0.0305(3) 0.067(3) Uani 0.50 1 d PU A 2
P4 P 0.2574(5) 0.4943(3) 0.0210(3) 0.069(3) Uani 0.50 1 d PU A 2
P5 P 0.1795(4) 0.4839(4) 0.0589(3) 0.069(4) Uani 0.50 1 d PU A 2
P12 P 0.2242(11) 0.4072(5) 0.0918(3) 0.072(5) Uani 0.25 1 d PU A 3
P22 P 0.3118(7) 0.4058(5) 0.0597(6) 0.073(4) Uani 0.25 1 d PU A 3
P32 P 0.3128(7) 0.4611(8) 0.0222(3) 0.080(4) Uani 0.25 1 d PU A 3
P42 P 0.2277(11) 0.4993(3) 0.0299(5) 0.082(5) Uani 0.25 1 d PU A 3
P52 P 0.1728(5) 0.4666(7) 0.0727(6) 0.077(5) Uani 0.25 1 d PU A 3
Cr2 Cr 0.283007(17) 0.477769(12) 0.086221(11) 0.03551(9) Uani 1 1 d . . .
C11 C 0.29470(13) 0.49106(9) 0.14580(7) 0.0469(6) Uani 1 1 d . A .
C12 C 0.35383(13) 0.48031(9) 0.13061(8) 0.0473(6) Uani 1 1 d . A .
C13 C 0.36800(11) 0.51377(9) 0.10353(8) 0.0452(6) Uani 1 1 d . A .
C14 C 0.31801(12) 0.54483(8) 0.10244(7) 0.0420(5) Uani 1 1 d . A .
C15 C 0.27256(12) 0.53084(9) 0.12855(7) 0.0428(5) Uani 1 1 d . A .
C16 C 0.2629(2) 0.46600(14) 0.17641(9) 0.0777(11) Uani 1 1 d . . .
H16A H 0.2769 0.4773 0.1999 0.117 Uiso 1 1 calc R A .
H16B H 0.2726 0.4345 0.1746 0.117 Uiso 1 1 calc R . .
H16C H 0.2187 0.4701 0.1744 0.117 Uiso 1 1 calc R . .
C17 C 0.3960(2) 0.44276(12) 0.14234(13) 0.0841(13) Uani 1 1 d . . .
H17A H 0.4220 0.4528 0.1624 0.126 Uiso 1 1 calc R A .
H17B H 0.4216 0.4339 0.1218 0.126 Uiso 1 1 calc R . .
H17C H 0.3716 0.4175 0.1504 0.126 Uiso 1 1 calc R . .
C18 C 0.42704(15) 0.51752(15) 0.08198(11) 0.0760(11) Uani 1 1 d . . .
H18A H 0.4548 0.5379 0.0944 0.114 Uiso 1 1 calc R A .
H18B H 0.4181 0.5287 0.0576 0.114 Uiso 1 1 calc R . .
H18C H 0.4461 0.4884 0.0801 0.114 Uiso 1 1 calc R . .
C19 C 0.31640(19) 0.58646(10) 0.07898(10) 0.0676(9) Uani 1 1 d . . .
H19A H 0.3358 0.6108 0.0921 0.101 Uiso 1 1 calc R A .
H19B H 0.2740 0.5942 0.0736 0.101 Uiso 1 1 calc R . .
H19C H 0.3384 0.5810 0.0562 0.101 Uiso 1 1 calc R . .
C20 C 0.21329(14) 0.55513(12) 0.13759(11) 0.0670(9) Uani 1 1 d . . .
H20A H 0.2206 0.5760 0.1575 0.101 Uiso 1 1 calc R A .
H20B H 0.1822 0.5337 0.1449 0.101 Uiso 1 1 calc R . .
H20C H 0.1992 0.5713 0.1161 0.101 Uiso 1 1 calc R . .

loop_
_atom_site_aniso_label
_atom_site_aniso_U_11
_atom_site_aniso_U_22
_atom_site_aniso_U_33
_atom_site_aniso_U_23
_atom_site_aniso_U_13
_atom_site_aniso_U_12
Sb1 0.04758(15) 0.0723(2) 0.05495(18) 0.000 0.000 0.00334(13)
F1A 0.126(4) 0.204(7) 0.234(9) -0.028(6) 0.105(5) 0.039(4)
F2A 0.126(4) 0.204(7) 0.234(9) -0.028(6) 0.105(5) 0.039(4)
F1B 0.278(10) 0.131(4) 0.096(4) -0.018(3) 0.099(5) -0.015(5)
F2B 0.278(10) 0.131(4) 0.096(4) -0.018(3) 0.099(5) -0.015(5)
F3 0.176(3) 0.092(2) 0.184(4) 0.016(2) -0.050(3) -0.042(2)
Sb2 0.05395(17) 0.0857(2) 0.0687(2) 0.000 0.01024(15) 0.000
F4 0.133(3) 0.148(3) 0.230(5) -0.047(3) 0.042(3) -0.072(3)
F5 0.203(4) 0.167(3) 0.0683(18) 0.027(2) -0.006(2) -0.042(3)
F6 0.098(2) 0.146(3) 0.128(2) -0.040(2) -0.0016(18) 0.0384(19)
C1 0.0469(13) 0.0443(13) 0.0453(14) -0.0061(11) -0.0071(11) -0.0046(10)
C2 0.0544(15) 0.0407(12) 0.0505(15) -0.0119(11) -0.0149(12) 0.0070(11)
C3 0.0428(13) 0.0697(17) 0.0463(15) -0.0238(13) -0.0052(11) 0.0066(12)
C4 0.0522(14) 0.0619(16) 0.0350(13) -0.0015(11) -0.0081(11) -0.0024(12)
C5 0.0410(12) 0.0461(12) 0.0447(13) -0.0062(11) -0.0123(10) 0.0056(10)
C6 0.070(2) 0.078(2) 0.067(2) -0.0032(18) 0.0060(17) -0.0237(18)
C7 0.104(3) 0.0429(15) 0.092(3) -0.0066(16) -0.037(2) 0.0199(17)
C8 0.0522(18) 0.125(3) 0.075(2) -0.047(2) 0.0060(17) 0.011(2)
C9 0.101(3) 0.106(3) 0.0471(18) 0.0272(19) -0.0102(19) -0.012(2)
C10 0.0539(17) 0.071(2) 0.079(2) -0.0111(18) -0.0239(16) 0.0215(15)
Cr1 0.03600(18) 0.03740(18) 0.03500(19) -0.00235(14) -0.00453(14) 0.00430(14)
P11 0.053(9) 0.101(15) 0.047(8) -0.021(9) 0.012(6) -0.028(8)
P21 0.095(11) 0.032(3) 0.053(7) 0.003(3) -0.036(7) 0.003(6)
P31 0.033(3) 0.106(14) 0.066(11) -0.046(9) 0.010(5) -0.004(6)
P41 0.115(16) 0.079(11) 0.043(3) 0.023(6) -0.023(8) -0.043(9)
P51 0.066(11) 0.055(7) 0.101(16) -0.030(9) -0.039(9) 0.032(9)
P1 0.070(8) 0.083(8) 0.040(2) -0.004(4) 0.007(4) -0.036(4)
P2 0.072(5) 0.0440(14) 0.068(6) -0.008(2) -0.032(4) 0.019(3)
P3 0.0457(16) 0.103(7) 0.052(5) -0.029(4) 0.018(3) -0.019(3)
P4 0.103(8) 0.048(3) 0.056(2) 0.016(2) -0.028(4) -0.017(4)
P5 0.041(3) 0.079(7) 0.088(8) -0.039(5) -0.012(4) 0.019(4)
P12 0.112(13) 0.062(7) 0.042(3) 0.004(5) -0.012(8) -0.040(6)
P22 0.052(6) 0.077(7) 0.090(10) -0.040(6) -0.030(5) 0.031(5)
P32 0.078(8) 0.118(11) 0.046(4) -0.007(6) 0.004(4) -0.045(6)
P42 0.116(13) 0.042(2) 0.087(11) 0.001(6) -0.059(7) 0.008(8)
P52 0.037(2) 0.103(12) 0.091(12) -0.057(8) 0.002(6) 0.002(8)
Cr2 0.03548(18) 0.03619(18) 0.03485(19) -0.00295(14) -0.00078(14) -0.00065(14)
C11 0.0584(15) 0.0489(13) 0.0334(12) -0.0015(10) -0.0031(11) -0.0169(12)
C12 0.0508(14) 0.0441(12) 0.0470(15) -0.0065(11) -0.0149(12) -0.0011(11)
C13 0.0378(12) 0.0533(14) 0.0447(14) -0.0127(11) 0.0023(10) -0.0077(10)
C14 0.0466(12) 0.0396(11) 0.0396(12) -0.0031(10) 0.0000(10) -0.0084(10)
C15 0.0404(12) 0.0460(13) 0.0419(13) -0.0120(10) 0.0028(10) -0.0046(10)
C16 0.103(3) 0.086(2) 0.0435(16) 0.0078(16) 0.0006(17) -0.045(2)
C17 0.093(3) 0.0606(19) 0.099(3) -0.012(2) -0.051(2) 0.0199(19)
C18 0.0433(15) 0.110(3) 0.074(2) -0.026(2) 0.0156(15) -0.0160(17)
C19 0.096(3) 0.0452(15) 0.0619(19) 0.0089(13) -0.0044(18) -0.0153(16)
C20 0.0490(15) 0.072(2) 0.080(2) -0.0334(18) 0.0097(15) 0.0026(14)

loop_
_atom_type_symbol
_atom_type_description
_atom_type_scat_dispersion_real
_atom_type_scat_dispersion_imag
_atom_type_scat_source
C C 0.0033 0.0016 'International Tables Vol C Tables 4.2.6.8 and 6.1.1.4'
H H 0.0000 0.0000 'International Tables Vol C Tables 4.2.6.8 and 6.1.1.4'
F F 0.0171 0.0103 'International Tables Vol C Tables 4.2.6.8 and 6.1.1.4'
P P 0.1023 0.0942 'International Tables Vol C Tables 4.2.6.8 and 6.1.1.4'
Cr Cr 0.3209 0.6236 'International Tables Vol C Tables 4.2.6.8 and 6.1.1.4'
Sb Sb -0.5866 1.5461 'International Tables Vol C Tables 4.2.6.8 and 6.1.1.4'

loop_
_geom_angle_atom_site_label_1
_geom_angle_atom_site_label_2
_geom_angle_atom_site_label_3
_geom_angle
_geom_angle_site_symmetry_1
_geom_angle_site_symmetry_3
_geom_angle_publ_flag
F1A Sb1 F1A 118.3(9) . 14_545 ?
F1A Sb1 F2A 170.3(6) . . ?
F1A Sb1 F2A 59.3(6) 14_545 . ?
F1A Sb1 F2A 59.3(6) . 14_545 ?
F1A Sb1 F2A 170.3(6) 14_545 14_545 ?
F2A Sb1 F2A 124.8(9) . 14_545 ?
F1A Sb1 F2B 91.4(5) . 14_545 ?
F1A Sb1 F2B 150.1(6) 14_545 14_545 ?
F2A Sb1 F2B 90.8(6) . 14_545 ?
F2A Sb1 F2B 35.0(4) 14_545 14_545 ?
F1A Sb1 F2B 150.1(6) . . ?
F1A Sb1 F2B 91.4(5) 14_545 . ?
F2A Sb1 F2B 35.0(4) . . ?
F2A Sb1 F2B 90.8(6) 14_545 . ?
F2B Sb1 F2B 59.4(7) 14_545 . ?
F1A Sb1 F3 94.7(4) . 14_545 ?
F1A Sb1 F3 85.3(4) 14_545 14_545 ?
F2A Sb1 F3 94.4(4) . 14_545 ?
F2A Sb1 F3 85.6(4) 14_545 14_545 ?
F2B Sb1 F3 96.5(3) 14_545 14_545 ?
F2B Sb1 F3 83.4(3) . 14_545 ?
F1A Sb1 F3 85.3(4) . . ?
F1A Sb1 F3 94.7(4) 14_545 . ?
F2A Sb1 F3 85.6(4) . . ?
F2A Sb1 F3 94.4(4) 14_545 . ?
F2B Sb1 F3 83.4(3) 14_545 . ?
F2B Sb1 F3 96.5(3) . . ?
F3 Sb1 F3 179.9(3) 14_545 . ?
F1A Sb1 F1B 30.8(5) . . ?
F1A Sb1 F1B 88.6(6) 14_545 . ?
F2A Sb1 F1B 147.8(6) . . ?
F2A Sb1 F1B 87.2(5) 14_545 . ?
F2B Sb1 F1B 121.3(5) 14_545 . ?
F2B Sb1 F1B 167.6(4) . . ?
F3 Sb1 F1B 84.2(3) 14_545 . ?
F3 Sb1 F1B 95.9(3) . . ?
F1A Sb1 F1B 88.6(6) . 14_545 ?
F1A Sb1 F1B 30.8(5) 14_545 14_545 ?
F2A Sb1 F1B 87.2(5) . 14_545 ?
F2A Sb1 F1B 147.8(6) 14_545 14_545 ?
F2B Sb1 F1B 167.5(4) 14_545 14_545 ?
F2B Sb1 F1B 121.3(5) . 14_545 ?
F3 Sb1 F1B 95.9(3) 14_545 14_545 ?
F3 Sb1 F1B 84.2(3) . 14_545 ?
F1B Sb1 F1B 61.1(8) . 14_545 ?
F2A F1A Sb1 61.3(4) 14_545 . ?
F1A F2A Sb1 59.4(4) 14_545 . ?
F4 Sb2 F4 88.1(3) 11_454 . ?
F4 Sb2 F5 89.6(2) 11_454 11_454 ?
F4 Sb2 F5 92.5(2) . 11_454 ?
F4 Sb2 F5 92.5(2) 11_454 . ?
F4 Sb2 F5 89.6(2) . . ?
F5 Sb2 F5 177.1(3) 11_454 . ?
F4 Sb2 F6 91.17(19) 11_454 11_454 ?
F4 Sb2 F6 178.0(2) . 11_454 ?
F5 Sb2 F6 89.37(18) 11_454 11_454 ?
F5 Sb2 F6 88.59(16) . 11_454 ?
F4 Sb2 F6 178.0(2) 11_454 . ?
F4 Sb2 F6 91.16(19) . . ?
F5 Sb2 F6 88.59(16) 11_454 . ?
F5 Sb2 F6 89.36(18) . . ?
F6 Sb2 F6 89.6(2) 11_454 . ?
C2 C1 C5 107.4(2) . . ?
C2 C1 C6 126.2(3) . . ?
C5 C1 C6 126.3(3) . . ?
C2 C1 Cr1 70.76(15) . . ?
C5 C1 Cr1 70.96(14) . . ?
C6 C1 Cr1 126.9(2) . . ?
C1 C2 C3 108.6(2) . . ?
C1 C2 C7 125.3(3) . . ?
C3 C2 C7 126.0(3) . . ?
C1 C2 Cr1 71.76(14) . . ?
C3 C2 Cr1 71.46(15) . . ?
C7 C2 Cr1 125.2(2) . . ?
C4 C3 C2 107.4(2) . . ?
C4 C3 C8 126.0(3) . . ?
C2 C3 C8 126.6(3) . . ?
C4 C3 Cr1 70.88(15) . . ?
C2 C3 Cr1 70.77(15) . . ?
C8 C3 Cr1 125.5(2) . . ?
C5 C4 C3 108.0(3) . . ?
C5 C4 C9 124.9(3) . . ?
C3 C4 C9 126.9(3) . . ?
C5 C4 Cr1 71.45(15) . . ?
C3 C4 Cr1 71.40(15) . . ?
C9 C4 Cr1 126.5(2) . . ?
C4 C5 C1 108.6(2) . . ?
C4 C5 C10 125.7(3) . . ?
C1 C5 C10 125.6(3) . . ?
C4 C5 Cr1 71.10(14) . . ?
C1 C5 Cr1 71.43(14) . . ?
C10 C5 Cr1 126.6(2) . . ?
C1 C6 H6A 109.5 . . ?
C1 C6 H6B 109.5 . . ?
H6A C6 H6B 109.5 . . ?
C1 C6 H6C 109.5 . . ?
H6A C6 H6C 109.5 . . ?
H6B C6 H6C 109.5 . . ?
C2 C7 H7A 109.5 . . ?
C2 C7 H7B 109.5 . . ?
H7A C7 H7B 109.5 . . ?
C2 C7 H7C 109.5 . . ?
H7A C7 H7C 109.5 . . ?
H7B C7 H7C 109.5 . . ?
C3 C8 H8A 109.5 . . ?
C3 C8 H8B 109.5 . . ?
H8A C8 H8B 109.5 . . ?
C3 C8 H8C 109.5 . . ?
H8A C8 H8C 109.5 . . ?
H8B C8 H8C 109.5 . . ?
C4 C9 H9A 109.5 . . ?
C4 C9 H9B 109.5 . . ?
H9A C9 H9B 109.5 . . ?
C4 C9 H9C 109.5 . . ?
H9A C9 H9C 109.5 . . ?
H9B C9 H9C 109.5 . . ?
C5 C10 H10A 109.5 . . ?
C5 C10 H10B 109.5 . . ?
H10A C10 H10B 109.5 . . ?
C5 C10 H10C 109.5 . . ?
H10A C10 H10C 109.5 . . ?
H10B C10 H10C 109.5 . . ?
C2 Cr1 C4 62.97(11) . . ?
C2 Cr1 C5 62.63(10) . . ?
C4 Cr1 C5 37.45(11) . . ?
C2 Cr1 C3 37.77(12) . . ?
C4 Cr1 C3 37.72(11) . . ?
C5 Cr1 C3 62.74(10) . . ?
C2 Cr1 C1 37.47(10) . . ?
C4 Cr1 C1 62.97(11) . . ?
C5 Cr1 C1 37.60(10) . . ?
C3 Cr1 C1 62.99(11) . . ?
C2 Cr1 P31 112.0(5) . . ?
C4 Cr1 P31 120.4(4) . . ?
C5 Cr1 P31 157.9(4) . . ?
C3 Cr1 P31 99.3(4) . . ?
C1 Cr1 P31 147.6(6) . . ?
C2 Cr1 P11 120.5(5) . . ?
C4 Cr1 P11 145.2(6) . . ?
C5 Cr1 P11 109.9(5) . . ?
C3 Cr1 P11 158.2(5) . . ?
C1 Cr1 P11 98.2(5) . . ?
P31 Cr1 P11 91.4(5) . . ?
C2 Cr1 P21 98.6(3) . . ?
C4 Cr1 P21 158.1(4) . . ?
C5 Cr1 P21 146.2(5) . . ?
C3 Cr1 P21 120.4(4) . . ?
C1 Cr1 P21 110.5(4) . . ?
P31 Cr1 P21 52.9(4) . . ?
P11 Cr1 P21 53.3(4) . . ?
C2 Cr1 P1 111.8(2) . . ?
C4 Cr1 P1 155.0(2) . . ?
C5 Cr1 P1 117.6(2) . . ?
C3 Cr1 P1 148.4(3) . . ?
C1 Cr1 P1 97.48(19) . . ?
P31 Cr1 P1 84.4(4) . . ?
P11 Cr1 P1 14.4(4) . . ?
P21 Cr1 P1 40.1(4) . . ?
C2 Cr1 P2 97.10(18) . . ?
C4 Cr1 P2 147.8(2) . . ?
C5 Cr1 P2 154.9(2) . . ?
C3 Cr1 P2 111.1(2) . . ?
C1 Cr1 P2 117.3(2) . . ?
P31 Cr1 P2 40.7(5) . . ?
P11 Cr1 P2 66.0(4) . . ?
P21 Cr1 P2 14.0(4) . . ?
P1 Cr1 P2 53.58(18) . . ?
C2 Cr1 P42 163.8(3) . . ?
C4 Cr1 P42 100.8(3) . . ?
C5 Cr1 P42 104.8(3) . . ?
C3 Cr1 P42 128.8(5) . . ?
C1 Cr1 P42 136.8(5) . . ?
P31 Cr1 P42 75.5(6) . . ?
P11 Cr1 P42 72.2(5) . . ?
P21 Cr1 P42 97.3(4) . . ?
P1 Cr1 P42 82.7(4) . . ?
P2 Cr1 P42 97.5(3) . . ?
C2 Cr1 P51 158.5(5) . . ?
C4 Cr1 P51 110.7(5) . . ?
C5 Cr1 P51 99.3(4) . . ?
C3 Cr1 P51 146.3(6) . . ?
C1 Cr1 P51 121.0(5) . . ?
P31 Cr1 P51 89.1(6) . . ?
P11 Cr1 P51 51.8(5) . . ?
P21 Cr1 P51 90.7(5) . . ?
P1 Cr1 P51 64.5(5) . . ?
P2 Cr1 P51 96.5(4) . . ?
P42 Cr1 P51 23.5(5) . . ?
P51 P11 P21 107.4(8) . . ?
P51 P11 Cr1 64.7(6) . . ?
P21 P11 Cr1 63.4(6) . . ?
P51 P11 Cr2 63.5(6) . . ?
P21 P11 Cr2 62.6(5) . . ?
Cr1 P11 Cr2 82.5(6) . . ?
P31 P21 P11 106.3(7) . . ?
P31 P21 Cr2 62.4(6) . . ?
P11 P21 Cr2 64.1(5) . . ?
P31 P21 Cr1 63.4(5) . . ?
P11 P21 Cr1 63.3(5) . . ?
Cr2 P21 Cr1 83.1(3) . . ?
P41 P31 P21 109.6(8) . . ?
P41 P31 Cr2 65.3(7) . . ?
P21 P31 Cr2 63.9(4) . . ?
P41 P31 Cr1 65.5(7) . . ?
P21 P31 Cr1 63.7(5) . . ?
Cr2 P31 Cr1 83.9(5) . . ?
P31 P41 P51 108.2(8) . . ?
P31 P41 Cr2 63.4(5) . . ?
P51 P41 Cr2 63.8(7) . . ?
P31 P41 Cr1 64.1(6) . . ?
P51 P41 Cr1 64.0(6) . . ?
Cr2 P41 Cr1 82.4(5) . . ?
P11 P51 P41 108.5(8) . . ?
P11 P51 Cr2 64.5(7) . . ?
P41 P51 Cr2 63.6(5) . . ?
P11 P51 Cr1 63.5(7) . . ?
P41 P51 Cr1 64.1(6) . . ?
Cr2 P51 Cr1 82.3(4) . . ?
P5 P1 P2 107.8(4) . . ?
P5 P1 Cr1 63.8(3) . . ?
P2 P1 Cr1 63.2(3) . . ?
P5 P1 Cr2 63.6(3) . . ?
P2 P1 Cr2 63.7(3) . . ?
Cr1 P1 Cr2 81.9(2) . . ?
P3 P2 P1 108.0(4) . . ?
P3 P2 Cr1 64.0(3) . . ?
P1 P2 Cr1 63.2(2) . . ?
P3 P2 Cr2 64.0(4) . . ?
P1 P2 Cr2 63.1(2) . . ?
Cr1 P2 Cr2 81.59(19) . . ?
P2 P3 P4 108.3(5) . . ?
P2 P3 Cr1 63.3(3) . . ?
P4 P3 Cr1 63.4(4) . . ?
P2 P3 Cr2 63.7(3) . . ?
P4 P3 Cr2 64.0(4) . . ?
Cr1 P3 Cr2 81.2(3) . . ?
P3 P4 P5 108.0(5) . . ?
P3 P4 Cr1 63.8(3) . . ?
P5 P4 Cr1 63.5(4) . . ?
P3 P4 Cr2 63.6(3) . . ?
P5 P4 Cr2 63.0(4) . . ?
Cr1 P4 Cr2 81.2(3) . . ?
P1 P5 P4 107.9(5) . . ?
P1 P5 Cr2 63.5(3) . . ?
P4 P5 Cr2 64.1(3) . . ?
P1 P5 Cr1 63.2(4) . . ?
P4 P5 Cr1 63.3(3) . . ?
Cr2 P5 Cr1 81.6(2) . . ?
P52 P12 P22 106.4(6) . . ?
P52 P12 Cr1 63.2(4) . . ?
P22 P12 Cr1 63.2(4) . . ?
P52 P12 Cr2 63.2(4) . . ?
P22 P12 Cr2 62.2(4) . . ?
Cr1 P12 Cr2 81.2(3) . . ?
P32 P22 P12 109.0(5) . . ?
P32 P22 Cr2 64.8(4) . . ?
P12 P22 Cr2 63.8(3) . . ?
P32 P22 Cr1 64.2(4) . . ?
P12 P22 Cr1 63.2(3) . . ?
Cr2 P22 Cr1 81.9(2) . . ?
P22 P32 P42 108.2(6) . . ?
P22 P32 Cr1 64.3(3) . . ?
P42 P32 Cr1 63.3(4) . . ?
P22 P32 Cr2 63.4(3) . . ?
P42 P32 Cr2 63.4(4) . . ?
Cr1 P32 Cr2 81.4(3) . . ?
P32 P42 P52 108.5(6) . . ?
P32 P42 Cr1 63.9(4) . . ?
P52 P42 Cr1 63.7(4) . . ?
P32 P42 Cr2 63.9(4) . . ?
P52 P42 Cr2 63.7(4) . . ?
Cr1 P42 Cr2 81.9(3) . . ?
P42 P52 P12 107.9(6) . . ?
P42 P52 Cr1 63.4(4) . . ?
P12 P52 Cr1 63.7(4) . . ?
P42 P52 Cr2 63.5(4) . . ?
P12 P52 Cr2 63.7(4) . . ?
Cr1 P52 Cr2 81.6(3) . . ?
C11 Cr2 C15 37.53(10) . . ?
C11 Cr2 C14 62.63(9) . . ?
C15 Cr2 C14 37.54(9) . . ?
C11 Cr2 C13 62.76(10) . . ?
C15 Cr2 C13 62.80(9) . . ?
C14 Cr2 C13 37.44(10) . . ?
C11 Cr2 C12 37.59(11) . . ?
C15 Cr2 C12 62.90(10) . . ?
C14 Cr2 C12 62.75(10) . . ?
C13 Cr2 C12 37.65(11) . . ?
C11 Cr2 P31 138.4(6) . . ?
C15 Cr2 P31 163.7(4) . . ?
C14 Cr2 P31 127.9(5) . . ?
C13 Cr2 P31 100.9(4) . . ?
C12 Cr2 P31 105.7(5) . . ?
C11 Cr2 P21 104.6(4) . . ?
C15 Cr2 P21 136.9(5) . . ?
C14 Cr2 P21 163.3(3) . . ?
C13 Cr2 P21 128.5(4) . . ?
C12 Cr2 P21 100.6(3) . . ?
P31 Cr2 P21 53.6(5) . . ?
C11 Cr2 P41 163.4(4) . . ?
C15 Cr2 P41 128.3(5) . . ?
C14 Cr2 P41 100.8(4) . . ?
C13 Cr2 P41 104.8(5) . . ?
C12 Cr2 P41 137.2(6) . . ?
P31 Cr2 P41 51.3(6) . . ?
P21 Cr2 P41 91.7(5) . . ?
C11 Cr2 P51 128.1(5) . . ?
C15 Cr2 P51 100.3(4) . . ?
C14 Cr2 P51 104.5(5) . . ?
C13 Cr2 P51 136.8(6) . . ?
C12 Cr2 P51 163.2(4) . . ?
P31 Cr2 P51 90.8(6) . . ?
P21 Cr2 P51 91.9(5) . . ?
P41 Cr2 P51 52.6(5) . . ?
C11 Cr2 P22 121.0(4) . . ?
C15 Cr2 P22 158.4(4) . . ?
C14 Cr2 P22 144.4(5) . . ?
C13 Cr2 P22 109.1(3) . . ?
C12 Cr2 P22 98.0(2) . . ?
P31 Cr2 P22 24.0(5) . . ?
P21 Cr2 P22 31.3(4) . . ?
P41 Cr2 P22 72.3(5) . . ?
P51 Cr2 P22 98.5(4) . . ?
C11 Cr2 P11 100.8(4) . . ?
C15 Cr2 P11 104.2(5) . . ?
C14 Cr2 P11 136.4(6) . . ?
C13 Cr2 P11 163.6(4) . . ?
C12 Cr2 P11 128.8(4) . . ?
P31 Cr2 P11 92.0(6) . . ?
P21 Cr2 P11 53.3(4) . . ?
P41 Cr2 P11 91.1(6) . . ?
P51 Cr2 P11 52.0(5) . . ?
P22 Cr2 P11 79.2(5) . . ?
C11 Cr2 P42 145.3(5) . . ?
C15 Cr2 P42 109.9(4) . . ?
C14 Cr2 P42 98.7(2) . . ?
C13 Cr2 P42 120.9(5) . . ?
C12 Cr2 P42 158.4(4) . . ?
P31 Cr2 P42 76.3(5) . . ?
P21 Cr2 P42 97.7(4) . . ?
P41 Cr2 P42 30.1(5) . . ?
P51 Cr2 P42 23.6(5) . . ?
P22 Cr2 P42 91.6(3) . . ?
P11 Cr2 P42 71.9(4) . . ?
C15 C11 C12 108.6(2) . . ?
C15 C11 C16 125.8(3) . . ?
C12 C11 C16 125.6(3) . . ?
C15 C11 Cr2 71.44(14) . . ?
C12 C11 Cr2 71.65(15) . . ?
C16 C11 Cr2 125.42(19) . . ?
C11 C12 C13 107.4(2) . . ?
C11 C12 C17 126.9(3) . . ?
C13 C12 C17 125.6(3) . . ?
C11 C12 Cr2 70.76(15) . . ?
C13 C12 Cr2 71.03(15) . . ?
C17 C12 Cr2 126.6(2) . . ?
C14 C13 C12 108.0(2) . . ?
C14 C13 C18 125.6(3) . . ?
C12 C13 C18 126.2(3) . . ?
C14 C13 Cr2 71.24(14) . . ?
C12 C13 Cr2 71.32(14) . . ?
C18 C13 Cr2 126.4(2) . . ?
C13 C14 C15 108.3(2) . . ?
C13 C14 C19 124.7(3) . . ?
C15 C14 C19 126.9(3) . . ?
C13 C14 Cr2 71.32(14) . . ?
C15 C14 Cr2 71.17(14) . . ?
C19 C14 Cr2 125.9(2) . . ?
C11 C15 C14 107.7(2) . . ?
C11 C15 C20 126.2(3) . . ?
C14 C15 C20 126.1(3) . . ?
C11 C15 Cr2 71.03(14) . . ?
C14 C15 Cr2 71.29(14) . . ?
C20 C15 Cr2 125.47(19) . . ?
C11 C16 H16A 109.5 . . ?
C11 C16 H16B 109.5 . . ?
H16A C16 H16B 109.5 . . ?
C11 C16 H16C 109.5 . . ?
H16A C16 H16C 109.5 . . ?
H16B C16 H16C 109.5 . . ?
C12 C17 H17A 109.5 . . ?
C12 C17 H17B 109.5 . . ?
H17A C17 H17B 109.5 . . ?
C12 C17 H17C 109.5 . . ?
H17A C17 H17C 109.5 . . ?
H17B C17 H17C 109.5 . . ?
C13 C18 H18A 109.5 . . ?
C13 C18 H18B 109.5 . . ?
H18A C18 H18B 109.5 . . ?
C13 C18 H18C 109.5 . . ?
H18A C18 H18C 109.5 . . ?
H18B C18 H18C 109.5 . . ?
C14 C19 H19A 109.5 . . ?
C14 C19 H19B 109.5 . . ?
H19A C19 H19B 109.5 . . ?
C14 C19 H19C 109.5 . . ?
H19A C19 H19C 109.5 . . ?
H19B C19 H19C 109.5 . . ?
C15 C20 H20A 109.5 . . ?
C15 C20 H20B 109.5 . . ?
H20A C20 H20B 109.5 . . ?
C15 C20 H20C 109.5 . . ?
H20A C20 H20C 109.5 . . ?
H20B C20 H20C 109.5 . . ?

loop_
_geom_bond_atom_site_label_1
_geom_bond_atom_site_label_2
_geom_bond_distance
_geom_bond_site_symmetry_2
_geom_bond_publ_flag
Sb1 F1A 1.768(7) . ?
Sb1 F1A 1.768(7) 14_545 ?
Sb1 F2A 1.802(7) . ?
Sb1 F2A 1.802(7) 14_545 ?
Sb1 F2B 1.831(6) 14_545 ?
Sb1 F2B 1.831(6) . ?
Sb1 F3 1.847(3) 14_545 ?
Sb1 F3 1.847(3) . ?
Sb1 F1B 1.857(7) . ?
Sb1 F1B 1.857(7) 14_545 ?
F1A F2A 1.766(16) 14_545 ?
F2A F1A 1.766(16) 14_545 ?
Sb2 F4 1.835(3) 11_454 ?
Sb2 F4 1.835(3) . ?
Sb2 F5 1.850(3) 11_454 ?
Sb2 F5 1.850(3) . ?
Sb2 F6 1.860(3) 11_454 ?
Sb2 F6 1.860(3) . ?
C1 C2 1.415(4) . ?
C1 C5 1.422(4) . ?
C1 C6 1.500(4) . ?
C1 Cr1 2.209(3) . ?
C2 C3 1.424(5) . ?
C2 C7 1.506(4) . ?
C2 Cr1 2.195(3) . ?
C3 C4 1.423(4) . ?
C3 C8 1.497(4) . ?
C3 Cr1 2.205(3) . ?
C4 C5 1.413(4) . ?
C4 C9 1.494(4) . ?
C4 Cr1 2.198(3) . ?
C5 C10 1.500(4) . ?
C5 Cr1 2.202(2) . ?
C6 H6A 0.9600 . ?
C6 H6B 0.9600 . ?
C6 H6C 0.9600 . ?
C7 H7A 0.9600 . ?
C7 H7B 0.9600 . ?
C7 H7C 0.9600 . ?
C8 H8A 0.9600 . ?
C8 H8B 0.9600 . ?
C8 H8C 0.9600 . ?
C9 H9A 0.9600 . ?
C9 H9B 0.9600 . ?
C9 H9C 0.9600 . ?
C10 H10A 0.9600 . ?
C10 H10B 0.9600 . ?
C10 H10C 0.9600 . ?
Cr1 P31 2.411(16) . ?
Cr1 P11 2.414(19) . ?
Cr1 P21 2.417(12) . ?
Cr1 P1 2.432(8) . ?
Cr1 P2 2.433(6) . ?
Cr1 P42 2.435(9) . ?
Cr1 P51 2.439(16) . ?
P11 P51 2.12(2) . ?
P11 P21 2.166(15) . ?
P11 Cr2 2.431(19) . ?
P21 P31 2.151(16) . ?
P21 Cr2 2.399(11) . ?
P31 P41 2.07(2) . ?
P31 Cr2 2.367(16) . ?
P41 P51 2.13(2) . ?
P41 Cr2 2.405(15) . ?
P51 Cr2 2.411(16) . ?
P1 P5 2.176(10) . ?
P1 P2 2.193(8) . ?
P1 Cr2 2.442(8) . ?
P2 P3 2.164(9) . ?
P2 Cr2 2.454(7) . ?
P3 P4 2.176(13) . ?
P3 Cr2 2.460(10) . ?
P4 P5 2.185(11) . ?
P4 Cr2 2.467(9) . ?
P5 Cr2 2.442(8) . ?
P12 P52 2.190(13) . ?
P12 P22 2.211(13) . ?
P12 Cr2 2.454(10) . ?
P22 P32 2.127(13) . ?
P22 Cr2 2.420(8) . ?
P32 P42 2.170(14) . ?
P32 Cr2 2.448(10) . ?
P42 P52 2.172(15) . ?
P42 Cr2 2.438(10) . ?
P52 Cr2 2.443(10) . ?
Cr2 C11 2.200(3) . ?
Cr2 C15 2.205(2) . ?
Cr2 C14 2.207(2) . ?
Cr2 C13 2.208(2) . ?
Cr2 C12 2.211(3) . ?
C11 C15 1.417(4) . ?
C11 C12 1.421(4) . ?
C11 C16 1.497(4) . ?
C12 C13 1.426(4) . ?
C12 C17 1.498(4) . ?
C13 C14 1.417(4) . ?
C13 C18 1.493(4) . ?
C14 C15 1.420(4) . ?
C14 C19 1.498(4) . ?
C15 C20 1.500(4) . ?
C16 H16A 0.9600 . ?
C16 H16B 0.9600 . ?
C16 H16C 0.9600 . ?
C17 H17A 0.9600 . ?
C17 H17B 0.9600 . ?
C17 H17C 0.9600 . ?
C18 H18A 0.9600 . ?
C18 H18B 0.9600 . ?
C18 H18C 0.9600 . ?
C19 H19A 0.9600 . ?
C19 H19B 0.9600 . ?
C19 H19C 0.9600 . ?
C20 H20A 0.9600 . ?
C20 H20B 0.9600 . ?
C20 H20C 0.9600 . ?

loop_
_geom_torsion_atom_site_label_1
_geom_torsion_atom_site_label_2
_geom_torsion_atom_site_label_3
_geom_torsion_atom_site_label_4
_geom_torsion
_geom_torsion_site_symmetry_1
_geom_torsion_site_symmetry_2
_geom_torsion_site_symmetry_3
_geom_torsion_site_symmetry_4
_geom_torsion_publ_flag
F1A Sb1 F1A F2A 169.2(7) 14_545 . . 14_545 ?
F2A Sb1 F1A F2A -118(4) . . . 14_545 ?
F2B Sb1 F1A F2A -14.6(7) 14_545 . . 14_545 ?
F2B Sb1 F1A F2A -3.0(11) . . . 14_545 ?
F3 Sb1 F1A F2A 82.0(5) 14_545 . . 14_545 ?
F3 Sb1 F1A F2A -97.9(5) . . . 14_545 ?
F1B Sb1 F1A F2A 152.3(14) . . . 14_545 ?
F1B Sb1 F1A F2A 177.8(5) 14_545 . . 14_545 ?
F1A Sb1 F2A F1A -78(4) . . . 14_545 ?
F2A Sb1 F2A F1A 169.6(6) 14_545 . . 14_545 ?
F2B Sb1 F2A F1A 178.5(6) 14_545 . . 14_545 ?
F2B Sb1 F2A F1A 153.8(12) . . . 14_545 ?
F3 Sb1 F2A F1A 81.9(5) 14_545 . . 14_545 ?
F3 Sb1 F2A F1A -98.2(5) . . . 14_545 ?
F1B Sb1 F2A F1A -4.1(10) . . . 14_545 ?
F1B Sb1 F2A F1A -13.8(7) 14_545 . . 14_545 ?
C5 C1 C2 C3 -0.5(3) . . . . ?
C6 C1 C2 C3 175.4(3) . . . . ?
Cr1 C1 C2 C3 -62.34(18) . . . . ?
C5 C1 C2 C7 -177.4(3) . . . . ?
C6 C1 C2 C7 -1.5(5) . . . . ?
Cr1 C1 C2 C7 120.7(3) . . . . ?
C5 C1 C2 Cr1 61.88(18) . . . . ?
C6 C1 C2 Cr1 -122.2(3) . . . . ?
C1 C2 C3 C4 0.8(3) . . . . ?
C7 C2 C3 C4 177.6(3) . . . . ?
Cr1 C2 C3 C4 -61.78(19) . . . . ?
C1 C2 C3 C8 -177.0(3) . . . . ?
C7 C2 C3 C8 -0.2(5) . . . . ?
Cr1 C2 C3 C8 120.4(3) . . . . ?
C1 C2 C3 Cr1 62.53(18) . . . . ?
C7 C2 C3 Cr1 -120.6(3) . . . . ?
C2 C3 C4 C5 -0.8(3) . . . . ?
C8 C3 C4 C5 177.1(3) . . . . ?
Cr1 C3 C4 C5 -62.47(19) . . . . ?
C2 C3 C4 C9 -176.1(3) . . . . ?
C8 C3 C4 C9 1.7(5) . . . . ?
Cr1 C3 C4 C9 122.2(3) . . . . ?
C2 C3 C4 Cr1 61.71(18) . . . . ?
C8 C3 C4 Cr1 -120.5(3) . . . . ?
C3 C4 C5 C1 0.5(3) . . . . ?
C9 C4 C5 C1 176.0(3) . . . . ?
Cr1 C4 C5 C1 -61.95(18) . . . . ?
C3 C4 C5 C10 -175.6(3) . . . . ?
C9 C4 C5 C10 -0.1(5) . . . . ?
Cr1 C4 C5 C10 122.0(3) . . . . ?
C3 C4 C5 Cr1 62.43(19) . . . . ?
C9 C4 C5 Cr1 -122.1(3) . . . . ?
C2 C1 C5 C4 0.0(3) . . . . ?
C6 C1 C5 C4 -175.9(3) . . . . ?
Cr1 C1 C5 C4 61.74(18) . . . . ?
C2 C1 C5 C10 176.0(3) . . . . ?
C6 C1 C5 C10 0.1(4) . . . . ?
Cr1 C1 C5 C10 -122.2(3) . . . . ?
C2 C1 C5 Cr1 -61.75(18) . . . . ?
C6 C1 C5 Cr1 122.4(3) . . . . ?
C1 C2 Cr1 C4 -80.03(18) . . . . ?
C3 C2 Cr1 C4 37.68(16) . . . . ?
C7 C2 Cr1 C4 159.1(4) . . . . ?
C1 C2 Cr1 C5 -37.72(16) . . . . ?
C3 C2 Cr1 C5 79.99(17) . . . . ?
C7 C2 Cr1 C5 -158.6(4) . . . . ?
C1 C2 Cr1 C3 -117.7(2) . . . . ?
C7 C2 Cr1 C3 121.4(4) . . . . ?
C3 C2 Cr1 C1 117.7(2) . . . . ?
C7 C2 Cr1 C1 -120.8(4) . . . . ?
C1 C2 Cr1 P31 165.9(6) . . . . ?
C3 C2 Cr1 P31 -76.4(6) . . . . ?
C7 C2 Cr1 P31 45.1(7) . . . . ?
C1 C2 Cr1 P11 60.3(7) . . . . ?
C3 C2 Cr1 P11 178.0(7) . . . . ?
C7 C2 Cr1 P11 -60.5(7) . . . . ?
C1 C2 Cr1 P21 112.6(6) . . . . ?
C3 C2 Cr1 P21 -129.7(6) . . . . ?
C7 C2 Cr1 P21 -8.3(7) . . . . ?
C1 C2 Cr1 P1 73.1(3) . . . . ?
C3 C2 Cr1 P1 -169.2(3) . . . . ?
C7 C2 Cr1 P1 -47.7(4) . . . . ?
C1 C2 Cr1 P2 126.6(3) . . . . ?
C3 C2 Cr1 P2 -115.6(3) . . . . ?
C7 C2 Cr1 P2 5.8(4) . . . . ?
C1 C2 Cr1 P42 -79(2) . . . . ?
C3 C2 Cr1 P42 39(2) . . . . ?
C7 C2 Cr1 P42 160(2) . . . . ?
C1 C2 Cr1 P51 -2.2(17) . . . . ?
C3 C2 Cr1 P51 115.5(17) . . . . ?
C7 C2 Cr1 P51 -123.1(17) . . . . ?
C5 C4 Cr1 C2 79.47(17) . . . . ?
C3 C4 Cr1 C2 -37.72(18) . . . . ?
C9 C4 Cr1 C2 -160.3(4) . . . . ?
C3 C4 Cr1 C5 -117.2(2) . . . . ?
C9 C4 Cr1 C5 120.2(4) . . . . ?
C5 C4 Cr1 C3 117.2(2) . . . . ?
C9 C4 Cr1 C3 -122.6(4) . . . . ?
C5 C4 Cr1 C1 37.19(16) . . . . ?
C3 C4 Cr1 C1 -80.00(19) . . . . ?
C9 C4 Cr1 C1 157.4(4) . . . . ?
C5 C4 Cr1 P31 -179.7(7) . . . . ?
C3 C4 Cr1 P31 63.1(7) . . . . ?
C9 C4 Cr1 P31 -59.5(8) . . . . ?
C5 C4 Cr1 P11 -25.8(9) . . . . ?
C3 C4 Cr1 P11 -143.0(9) . . . . ?
C9 C4 Cr1 P11 94.3(9) . . . . ?
C5 C4 Cr1 P21 114.7(14) . . . . ?
C3 C4 Cr1 P21 -2.5(14) . . . . ?
C9 C4 Cr1 P21 -125.1(14) . . . . ?
C5 C4 Cr1 P1 -4.2(7) . . . . ?
C3 C4 Cr1 P1 -121.4(6) . . . . ?
C9 C4 Cr1 P1 116.0(7) . . . . ?
C5 C4 Cr1 P2 136.2(5) . . . . ?
C3 C4 Cr1 P2 19.0(5) . . . . ?
C9 C4 Cr1 P2 -103.7(5) . . . . ?
C5 C4 Cr1 P42 -100.2(7) . . . . ?
C3 C4 Cr1 P42 142.6(7) . . . . ?
C9 C4 Cr1 P42 20.0(7) . . . . ?
C5 C4 Cr1 P51 -78.0(6) . . . . ?
C3 C4 Cr1 P51 164.8(6) . . . . ?
C9 C4 Cr1 P51 42.2(7) . . . . ?
C4 C5 Cr1 C2 -80.47(18) . . . . ?
C1 C5 Cr1 C2 37.59(16) . . . . ?
C10 C5 Cr1 C2 158.6(3) . . . . ?
C1 C5 Cr1 C4 118.1(2) . . . . ?
C10 C5 Cr1 C4 -120.9(4) . . . . ?
C4 C5 Cr1 C3 -37.75(18) . . . . ?
C1 C5 Cr1 C3 80.31(18) . . . . ?
C10 C5 Cr1 C3 -158.7(3) . . . . ?
C4 C5 Cr1 C1 -118.1(2) . . . . ?
C10 C5 Cr1 C1 121.0(3) . . . . ?
C4 C5 Cr1 P31 0.7(16) . . . . ?
C1 C5 Cr1 P31 118.8(16) . . . . ?
C10 C5 Cr1 P31 -120.2(16) . . . . ?
C4 C5 Cr1 P11 164.7(6) . . . . ?
C1 C5 Cr1 P11 -77.3(6) . . . . ?
C10 C5 Cr1 P11 43.8(6) . . . . ?
C4 C5 Cr1 P21 -142.4(7) . . . . ?
C1 C5 Cr1 P21 -24.3(7) . . . . ?
C10 C5 Cr1 P21 96.7(8) . . . . ?
C4 C5 Cr1 P1 178.0(3) . . . . ?
C1 C5 Cr1 P1 -64.0(3) . . . . ?
C10 C5 Cr1 P1 57.1(4) . . . . ?
C4 C5 Cr1 P2 -119.5(6) . . . . ?
C1 C5 Cr1 P2 -1.5(6) . . . . ?
C10 C5 Cr1 P2 119.6(6) . . . . ?
C4 C5 Cr1 P42 88.6(7) . . . . ?
C1 C5 Cr1 P42 -153.3(7) . . . . ?
C10 C5 Cr1 P42 -32.3(7) . . . . ?
C4 C5 Cr1 P51 112.0(7) . . . . ?
C1 C5 Cr1 P51 -129.9(7) . . . . ?
C10 C5 Cr1 P51 -8.9(7) . . . . ?
C4 C3 Cr1 C2 117.1(2) . . . . ?
C8 C3 Cr1 C2 -121.8(4) . . . . ?
C2 C3 Cr1 C4 -117.1(2) . . . . ?
C8 C3 Cr1 C4 121.1(4) . . . . ?
C4 C3 Cr1 C5 37.48(17) . . . . ?
C2 C3 Cr1 C5 -79.66(17) . . . . ?
C8 C3 Cr1 C5 158.6(4) . . . . ?
C4 C3 Cr1 C1 79.94(18) . . . . ?
C2 C3 Cr1 C1 -37.20(16) . . . . ?
C8 C3 Cr1 C1 -159.0(4) . . . . ?
C4 C3 Cr1 P31 -128.8(7) . . . . ?
C2 C3 Cr1 P31 114.1(7) . . . . ?
C8 C3 Cr1 P31 -7.7(8) . . . . ?
C4 C3 Cr1 P11 112.6(15) . . . . ?
C2 C3 Cr1 P11 -4.6(16) . . . . ?
C8 C3 Cr1 P11 -126.4(16) . . . . ?
C4 C3 Cr1 P21 178.9(6) . . . . ?
C2 C3 Cr1 P21 61.8(6) . . . . ?
C8 C3 Cr1 P21 -60.0(7) . . . . ?
C4 C3 Cr1 P1 136.6(5) . . . . ?
C2 C3 Cr1 P1 19.4(5) . . . . ?
C8 C3 Cr1 P1 -102.3(6) . . . . ?
C4 C3 Cr1 P2 -169.3(3) . . . . ?
C2 C3 Cr1 P2 73.6(3) . . . . ?
C8 C3 Cr1 P2 -48.2(5) . . . . ?
C4 C3 Cr1 P42 -49.9(7) . . . . ?
C2 C3 Cr1 P42 -167.0(6) . . . . ?
C8 C3 Cr1 P42 71.2(7) . . . . ?
C4 C3 Cr1 P51 -26.2(9) . . . . ?
C2 C3 Cr1 P51 -143.3(9) . . . . ?
C8 C3 Cr1 P51 94.9(9) . . . . ?
C5 C1 Cr1 C2 -117.1(2) . . . . ?
C6 C1 Cr1 C2 121.3(3) . . . . ?
C2 C1 Cr1 C4 80.04(18) . . . . ?
C5 C1 Cr1 C4 -37.04(16) . . . . ?
C6 C1 Cr1 C4 -158.7(3) . . . . ?
C2 C1 Cr1 C5 117.1(2) . . . . ?
C6 C1 Cr1 C5 -121.6(3) . . . . ?
C2 C1 Cr1 C3 37.49(17) . . . . ?
C5 C1 Cr1 C3 -79.59(17) . . . . ?
C6 C1 Cr1 C3 158.8(3) . . . . ?
C2 C1 Cr1 P31 -24.9(9) . . . . ?
C5 C1 Cr1 P31 -142.0(9) . . . . ?
C6 C1 Cr1 P31 96.4(9) . . . . ?
C2 C1 Cr1 P11 -130.8(6) . . . . ?
C5 C1 Cr1 P11 112.1(6) . . . . ?
C6 C1 Cr1 P11 -9.5(7) . . . . ?
C2 C1 Cr1 P21 -77.1(5) . . . . ?
C5 C1 Cr1 P21 165.9(5) . . . . ?
C6 C1 Cr1 P21 44.2(6) . . . . ?
C2 C1 Cr1 P1 -116.3(3) . . . . ?
C5 C1 Cr1 P1 126.6(3) . . . . ?
C6 C1 Cr1 P1 5.0(4) . . . . ?
C2 C1 Cr1 P2 -63.6(3) . . . . ?
C5 C1 Cr1 P2 179.3(3) . . . . ?
C6 C1 Cr1 P2 57.7(4) . . . . ?
C2 C1 Cr1 P42 156.4(8) . . . . ?
C5 C1 Cr1 P42 39.4(8) . . . . ?
C6 C1 Cr1 P42 -82.3(8) . . . . ?
C2 C1 Cr1 P51 179.0(7) . . . . ?
C5 C1 Cr1 P51 62.0(7) . . . . ?
C6 C1 Cr1 P51 -59.6(8) . . . . ?
C2 Cr1 P11 P51 -155.5(5) . . . . ?
C4 Cr1 P11 P51 -69.9(9) . . . . ?
C5 Cr1 P11 P51 -86.3(6) . . . . ?
C3 Cr1 P11 P51 -152.3(10) . . . . ?
C1 Cr1 P11 P51 -123.3(6) . . . . ?
P31 Cr1 P11 P51 87.7(7) . . . . ?
P21 Cr1 P11 P51 127.3(7) . . . . ?
P1 Cr1 P11 P51 149(3) . . . . ?
P2 Cr1 P11 P51 120.5(7) . . . . ?
P42 Cr1 P11 P51 13.4(5) . . . . ?
C2 Cr1 P11 P21 77.2(6) . . . . ?
C4 Cr1 P11 P21 162.8(5) . . . . ?
C5 Cr1 P11 P21 146.4(5) . . . . ?
C3 Cr1 P11 P21 80.4(13) . . . . ?
C1 Cr1 P11 P21 109.5(6) . . . . ?
P31 Cr1 P11 P21 -39.5(6) . . . . ?
P1 Cr1 P11 P21 21(2) . . . . ?
P2 Cr1 P11 P21 -6.8(5) . . . . ?
P42 Cr1 P11 P21 -113.9(6) . . . . ?
P51 Cr1 P11 P21 -127.3(7) . . . . ?
C2 Cr1 P11 Cr2 140.2(3) . . . . ?
C4 Cr1 P11 Cr2 -134.1(5) . . . . ?
C5 Cr1 P11 Cr2 -150.5(3) . . . . ?
C3 Cr1 P11 Cr2 143.5(10) . . . . ?
C1 Cr1 P11 Cr2 172.5(4) . . . . ?
P31 Cr1 P11 Cr2 23.5(6) . . . . ?
P21 Cr1 P11 Cr2 63.1(4) . . . . ?
P1 Cr1 P11 Cr2 84(2) . . . . ?
P2 Cr1 P11 Cr2 56.2(4) . . . . ?
P42 Cr1 P11 Cr2 -50.8(4) . . . . ?
P51 Cr1 P11 Cr2 -64.2(5) . . . . ?
P51 P11 P21 P31 -0.9(11) . . . . ?
Cr1 P11 P21 P31 48.0(7) . . . . ?
Cr2 P11 P21 P31 -47.4(7) . . . . ?
P51 P11 P21 Cr2 46.5(8) . . . . ?
Cr1 P11 P21 Cr2 95.4(4) . . . . ?
P51 P11 P21 Cr1 -48.9(8) . . . . ?
Cr2 P11 P21 Cr1 -95.4(4) . . . . ?
C2 Cr1 P21 P31 111.1(7) . . . . ?
C4 Cr1 P21 P31 79.8(12) . . . . ?
C5 Cr1 P21 P31 163.5(6) . . . . ?
C3 Cr1 P21 P31 78.0(6) . . . . ?
C1 Cr1 P21 P31 148.0(6) . . . . ?
P11 Cr1 P21 P31 -127.1(8) . . . . ?
P1 Cr1 P21 P31 -135.2(7) . . . . ?
P2 Cr1 P21 P31 26.4(16) . . . . ?
P42 Cr1 P21 P31 -65.7(7) . . . . ?
P51 Cr1 P21 P31 -88.3(7) . . . . ?
C2 Cr1 P21 P11 -121.8(6) . . . . ?
C4 Cr1 P21 P11 -153.1(11) . . . . ?
C5 Cr1 P21 P11 -69.4(7) . . . . ?
C3 Cr1 P21 P11 -154.9(6) . . . . ?
C1 Cr1 P21 P11 -85.0(6) . . . . ?
P31 Cr1 P21 P11 127.1(8) . . . . ?
P1 Cr1 P21 P11 -8.1(8) . . . . ?
P2 Cr1 P21 P11 153.4(18) . . . . ?
P42 Cr1 P21 P11 61.4(6) . . . . ?
P51 Cr1 P21 P11 38.7(6) . . . . ?
C2 Cr1 P21 Cr2 173.7(4) . . . . ?
C4 Cr1 P21 Cr2 142.4(8) . . . . ?
C5 Cr1 P21 Cr2 -133.9(3) . . . . ?
C3 Cr1 P21 Cr2 140.6(3) . . . . ?
C1 Cr1 P21 Cr2 -149.4(4) . . . . ?
P31 Cr1 P21 Cr2 62.6(6) . . . . ?
P11 Cr1 P21 Cr2 -64.5(6) . . . . ?
P1 Cr1 P21 Cr2 -72.6(4) . . . . ?
P2 Cr1 P21 Cr2 89.0(17) . . . . ?
P42 Cr1 P21 Cr2 -3.1(4) . . . . ?
P51 Cr1 P21 Cr2 -25.7(5) . . . . ?
P11 P21 P31 P41 0.3(12) . . . . ?
Cr2 P21 P31 P41 -48.1(8) . . . . ?
Cr1 P21 P31 P41 48.2(8) . . . . ?
P11 P21 P31 Cr2 48.3(7) . . . . ?
Cr1 P21 P31 Cr2 96.3(4) . . . . ?
P11 P21 P31 Cr1 -47.9(7) . . . . ?
Cr2 P21 P31 Cr1 -96.3(5) . . . . ?
C2 Cr1 P31 P41 146.4(7) . . . . ?
C4 Cr1 P31 P41 75.7(8) . . . . ?
C5 Cr1 P31 P41 75.2(15) . . . . ?
C3 Cr1 P31 P41 109.3(8) . . . . ?
C1 Cr1 P31 P41 162.4(6) . . . . ?
P11 Cr1 P31 P41 -89.7(7) . . . . ?
P21 Cr1 P31 P41 -129.5(8) . . . . ?
P1 Cr1 P31 P41 -102.4(7) . . . . ?
P2 Cr1 P31 P41 -139.0(9) . . . . ?
P42 Cr1 P31 P41 -18.5(6) . . . . ?
P51 Cr1 P31 P41 -37.9(7) . . . . ?
C2 Cr1 P31 P21 -84.1(5) . . . . ?
C4 Cr1 P31 P21 -154.8(4) . . . . ?
C5 Cr1 P31 P21 -155.3(11) . . . . ?
C3 Cr1 P31 P21 -121.2(5) . . . . ?
C1 Cr1 P31 P21 -68.1(7) . . . . ?
P11 Cr1 P31 P21 39.8(5) . . . . ?
P1 Cr1 P31 P21 27.2(4) . . . . ?
P2 Cr1 P31 P21 -9.5(5) . . . . ?
P42 Cr1 P31 P21 111.0(6) . . . . ?
P51 Cr1 P31 P21 91.6(6) . . . . ?
C2 Cr1 P31 Cr2 -148.0(4) . . . . ?
C4 Cr1 P31 Cr2 141.3(3) . . . . ?
C5 Cr1 P31 Cr2 140.8(10) . . . . ?
C3 Cr1 P31 Cr2 174.9(5) . . . . ?
C1 Cr1 P31 Cr2 -132.0(5) . . . . ?
P11 Cr1 P31 Cr2 -24.1(6) . . . . ?
P21 Cr1 P31 Cr2 -63.9(4) . . . . ?
P1 Cr1 P31 Cr2 -36.7(4) . . . . ?
P2 Cr1 P31 Cr2 -73.4(5) . . . . ?
P42 Cr1 P31 Cr2 47.1(5) . . . . ?
P51 Cr1 P31 Cr2 27.7(6) . . . . ?
P21 P31 P41 P51 0.5(13) . . . . ?
Cr2 P31 P41 P51 -46.8(8) . . . . ?
Cr1 P31 P41 P51 47.7(8) . . . . ?
P21 P31 P41 Cr2 47.3(7) . . . . ?
Cr1 P31 P41 Cr2 94.6(4) . . . . ?
P21 P31 P41 Cr1 -47.2(7) . . . . ?
Cr2 P31 P41 Cr1 -94.6(4) . . . . ?
C2 Cr1 P41 P31 -68.4(8) . . . . ?
C4 Cr1 P41 P31 -122.2(7) . . . . ?
C5 Cr1 P41 P31 -154.9(5) . . . . ?
C3 Cr1 P41 P31 -84.9(6) . . . . ?
C1 Cr1 P41 P31 -153.6(11) . . . . ?
P11 Cr1 P41 P31 91.3(6) . . . . ?
P21 Cr1 P41 P31 38.0(6) . . . . ?
P1 Cr1 P41 P31 77.8(7) . . . . ?
P2 Cr1 P41 P31 25.4(6) . . . . ?
P42 Cr1 P41 P31 141.9(12) . . . . ?
P51 Cr1 P41 P31 128.6(9) . . . . ?
C2 Cr1 P41 P51 163.0(6) . . . . ?
C4 Cr1 P41 P51 109.2(7) . . . . ?
C5 Cr1 P41 P51 76.6(7) . . . . ?
C3 Cr1 P41 P51 146.5(6) . . . . ?
C1 Cr1 P41 P51 77.8(15) . . . . ?
P31 Cr1 P41 P51 -128.6(9) . . . . ?
P11 Cr1 P41 P51 -37.3(7) . . . . ?
P21 Cr1 P41 P51 -90.6(7) . . . . ?
P1 Cr1 P41 P51 -50.8(7) . . . . ?
P2 Cr1 P41 P51 -103.1(6) . . . . ?
P42 Cr1 P41 P51 13.4(8) . . . . ?
C2 Cr1 P41 Cr2 -132.4(4) . . . . ?
C4 Cr1 P41 Cr2 173.7(5) . . . . ?
C5 Cr1 P41 Cr2 141.1(3) . . . . ?
C3 Cr1 P41 Cr2 -149.0(4) . . . . ?
C1 Cr1 P41 Cr2 142.4(11) . . . . ?
P31 Cr1 P41 Cr2 -64.1(5) . . . . ?
P11 Cr1 P41 Cr2 27.2(5) . . . . ?
P21 Cr1 P41 Cr2 -26.1(4) . . . . ?
P1 Cr1 P41 Cr2 13.7(5) . . . . ?
P2 Cr1 P41 Cr2 -38.6(4) . . . . ?
P42 Cr1 P41 Cr2 77.9(9) . . . . ?
P51 Cr1 P41 Cr2 64.5(7) . . . . ?
P21 P11 P51 P41 1.2(13) . . . . ?
Cr1 P11 P51 P41 -47.0(8) . . . . ?
Cr2 P11 P51 P41 47.2(8) . . . . ?
P21 P11 P51 Cr2 -46.0(7) . . . . ?
Cr1 P11 P51 Cr2 -94.2(4) . . . . ?
P21 P11 P51 Cr1 48.2(7) . . . . ?
Cr2 P11 P51 Cr1 94.2(4) . . . . ?
P31 P41 P51 P11 -1.1(14) . . . . ?
Cr2 P41 P51 P11 -47.7(8) . . . . ?
Cr1 P41 P51 P11 46.7(8) . . . . ?
P31 P41 P51 Cr2 46.6(8) . . . . ?
Cr1 P41 P51 Cr2 94.4(4) . . . . ?
P31 P41 P51 Cr1 -47.7(8) . . . . ?
Cr2 P41 P51 Cr1 -94.4(4) . . . . ?
C2 Cr1 P51 P11 76.5(15) . . . . ?
C4 Cr1 P51 P11 145.1(7) . . . . ?
C5 Cr1 P51 P11 108.0(7) . . . . ?
C3 Cr1 P51 P11 161.9(7) . . . . ?
C1 Cr1 P51 P11 74.9(7) . . . . ?
P31 Cr1 P51 P11 -92.5(7) . . . . ?
P21 Cr1 P51 P11 -39.6(6) . . . . ?
P1 Cr1 P51 P11 -8.2(7) . . . . ?
P2 Cr1 P51 P11 -52.4(7) . . . . ?
P42 Cr1 P51 P11 -146.3(13) . . . . ?
C2 Cr1 P51 P41 -153.9(11) . . . . ?
C4 Cr1 P51 P41 -85.4(6) . . . . ?
C5 Cr1 P51 P41 -122.4(6) . . . . ?
C3 Cr1 P51 P41 -68.6(8) . . . . ?
C1 Cr1 P51 P41 -155.5(4) . . . . ?
P31 Cr1 P51 P41 37.0(6) . . . . ?
P11 Cr1 P51 P41 129.5(8) . . . . ?
P21 Cr1 P51 P41 89.9(6) . . . . ?
P1 Cr1 P51 P41 121.3(6) . . . . ?
P2 Cr1 P51 P41 77.1(6) . . . . ?
P42 Cr1 P51 P41 -16.8(10) . . . . ?
C2 Cr1 P51 Cr2 141.8(11) . . . . ?
C4 Cr1 P51 Cr2 -149.6(4) . . . . ?
C5 Cr1 P51 Cr2 173.3(5) . . . . ?
C3 Cr1 P51 Cr2 -132.9(4) . . . . ?
C1 Cr1 P51 Cr2 140.2(3) . . . . ?
P31 Cr1 P51 Cr2 -27.2(5) . . . . ?
P11 Cr1 P51 Cr2 65.3(7) . . . . ?
P21 Cr1 P51 Cr2 25.6(5) . . . . ?
P1 Cr1 P51 Cr2 57.0(4) . . . . ?
P2 Cr1 P51 Cr2 12.8(5) . . . . ?
P42 Cr1 P51 Cr2 -81.1(10) . . . . ?
C2 Cr1 P1 P5 -148.4(3) . . . . ?
C4 Cr1 P1 P5 -76.0(6) . . . . ?
C5 Cr1 P1 P5 -78.9(3) . . . . ?
C3 Cr1 P1 P5 -161.1(3) . . . . ?
C1 Cr1 P1 P5 -112.4(3) . . . . ?
P31 Cr1 P1 P5 100.1(6) . . . . ?
P11 Cr1 P1 P5 -18(2) . . . . ?
P21 Cr1 P1 P5 134.5(6) . . . . ?
P2 Cr1 P1 P5 129.0(4) . . . . ?
P42 Cr1 P1 P5 24.0(4) . . . . ?
P51 Cr1 P1 P5 8.4(5) . . . . ?
C2 Cr1 P1 P2 82.6(3) . . . . ?
C4 Cr1 P1 P2 155.0(4) . . . . ?
C5 Cr1 P1 P2 152.1(2) . . . . ?
C3 Cr1 P1 P2 69.9(4) . . . . ?
C1 Cr1 P1 P2 118.5(3) . . . . ?
P31 Cr1 P1 P2 -28.9(6) . . . . ?
P11 Cr1 P1 P2 -147(2) . . . . ?
P21 Cr1 P1 P2 5.5(6) . . . . ?
P42 Cr1 P1 P2 -105.0(4) . . . . ?
P51 Cr1 P1 P2 -120.6(5) . . . . ?
C2 Cr1 P1 Cr2 147.14(18) . . . . ?
C4 Cr1 P1 Cr2 -140.4(4) . . . . ?
C5 Cr1 P1 Cr2 -143.34(15) . . . . ?
C3 Cr1 P1 Cr2 134.5(3) . . . . ?
C1 Cr1 P1 Cr2 -176.9(2) . . . . ?
P31 Cr1 P1 Cr2 35.6(5) . . . . ?
P11 Cr1 P1 Cr2 -83(2) . . . . ?
P21 Cr1 P1 Cr2 70.0(5) . . . . ?
P2 Cr1 P1 Cr2 64.6(3) . . . . ?
P42 Cr1 P1 Cr2 -40.5(4) . . . . ?
P51 Cr1 P1 Cr2 -56.0(4) . . . . ?
P5 P1 P2 P3 0.1(6) . . . . ?
Cr1 P1 P2 P3 47.1(4) . . . . ?
Cr2 P1 P2 P3 -47.0(4) . . . . ?
P5 P1 P2 Cr1 -47.1(4) . . . . ?
Cr2 P1 P2 Cr1 -94.16(18) . . . . ?
P5 P1 P2 Cr2 47.1(4) . . . . ?
Cr1 P1 P2 Cr2 94.16(18) . . . . ?
C2 Cr1 P2 P3 119.0(4) . . . . ?
C4 Cr1 P2 P3 70.4(5) . . . . ?
C5 Cr1 P2 P3 153.3(5) . . . . ?
C3 Cr1 P2 P3 82.7(4) . . . . ?
C1 Cr1 P2 P3 152.3(4) . . . . ?
P31 Cr1 P2 P3 3.2(10) . . . . ?
P11 Cr1 P2 P3 -120.8(6) . . . . ?
P21 Cr1 P2 P3 -143.9(17) . . . . ?
P1 Cr1 P2 P3 -129.2(5) . . . . ?
P42 Cr1 P2 P3 -54.1(6) . . . . ?
P51 Cr1 P2 P3 -77.7(6) . . . . ?
C2 Cr1 P2 P1 -111.9(3) . . . . ?
C4 Cr1 P2 P1 -160.5(3) . . . . ?
C5 Cr1 P2 P1 -77.5(4) . . . . ?
C3 Cr1 P2 P1 -148.2(3) . . . . ?
C1 Cr1 P2 P1 -78.5(3) . . . . ?
P31 Cr1 P2 P1 132.4(7) . . . . ?
P11 Cr1 P2 P1 8.4(6) . . . . ?
P21 Cr1 P2 P1 -14.7(15) . . . . ?
P42 Cr1 P2 P1 75.1(5) . . . . ?
P51 Cr1 P2 P1 51.4(5) . . . . ?
C2 Cr1 P2 Cr2 -175.9(2) . . . . ?
C4 Cr1 P2 Cr2 135.5(2) . . . . ?
C5 Cr1 P2 Cr2 -141.6(4) . . . . ?
C3 Cr1 P2 Cr2 147.79(18) . . . . ?
C1 Cr1 P2 Cr2 -142.60(16) . . . . ?
P31 Cr1 P2 Cr2 68.3(7) . . . . ?
P11 Cr1 P2 Cr2 -55.6(5) . . . . ?
P21 Cr1 P2 Cr2 -78.7(16) . . . . ?
P1 Cr1 P2 Cr2 -64.1(2) . . . . ?
P42 Cr1 P2 Cr2 11.0(5) . . . . ?
P51 Cr1 P2 Cr2 -12.6(5) . . . . ?
P1 P2 P3 P4 -0.7(7) . . . . ?
Cr1 P2 P3 P4 46.0(4) . . . . ?
Cr2 P2 P3 P4 -47.2(4) . . . . ?
P1 P2 P3 Cr1 -46.7(4) . . . . ?
Cr2 P2 P3 Cr1 -93.2(2) . . . . ?
P1 P2 P3 Cr2 46.6(4) . . . . ?
Cr1 P2 P3 Cr2 93.2(2) . . . . ?
C2 Cr1 P3 P2 -77.4(3) . . . . ?
C4 Cr1 P3 P2 -147.3(3) . . . . ?
C5 Cr1 P3 P2 -158.7(3) . . . . ?
C3 Cr1 P3 P2 -111.2(3) . . . . ?
C1 Cr1 P3 P2 -74.7(5) . . . . ?
P31 Cr1 P3 P2 -10(3) . . . . ?
P11 Cr1 P3 P2 52.3(5) . . . . ?
P21 Cr1 P3 P2 9.1(4) . . . . ?
P1 Cr1 P3 P2 38.6(3) . . . . ?
P42 Cr1 P3 P2 119.7(5) . . . . ?
P51 Cr1 P3 P2 102.7(6) . . . . ?
C2 Cr1 P3 P4 152.4(3) . . . . ?
C4 Cr1 P3 P4 82.6(4) . . . . ?
C5 Cr1 P3 P4 71.1(7) . . . . ?
C3 Cr1 P3 P4 118.6(4) . . . . ?
C1 Cr1 P3 P4 155.1(5) . . . . ?
P31 Cr1 P3 P4 -140(3) . . . . ?
P11 Cr1 P3 P4 -77.9(5) . . . . ?
P21 Cr1 P3 P4 -121.0(5) . . . . ?
P1 Cr1 P3 P4 -91.5(4) . . . . ?
P2 Cr1 P3 P4 -130.2(5) . . . . ?
P42 Cr1 P3 P4 -10.5(5) . . . . ?
P51 Cr1 P3 P4 -27.5(6) . . . . ?
C2 Cr1 P3 Cr2 -142.4(2) . . . . ?
C4 Cr1 P3 Cr2 147.8(2) . . . . ?
C5 Cr1 P3 Cr2 136.3(3) . . . . ?
C3 Cr1 P3 Cr2 -176.2(3) . . . . ?
C1 Cr1 P3 Cr2 -139.7(4) . . . . ?
P31 Cr1 P3 Cr2 -75(3) . . . . ?
P11 Cr1 P3 Cr2 -12.6(5) . . . . ?
P21 Cr1 P3 Cr2 -55.8(3) . . . . ?
P1 Cr1 P3 Cr2 -26.3(3) . . . . ?
P2 Cr1 P3 Cr2 -65.0(2) . . . . ?
P42 Cr1 P3 Cr2 54.7(4) . . . . ?
P51 Cr1 P3 Cr2 37.7(5) . . . . ?
P2 P3 P4 P5 1.0(7) . . . . ?
Cr1 P3 P4 P5 47.0(4) . . . . ?
Cr2 P3 P4 P5 -46.1(5) . . . . ?
P2 P3 P4 Cr1 -46.0(4) . . . . ?
Cr2 P3 P4 Cr1 -93.1(2) . . . . ?
P2 P3 P4 Cr2 47.1(4) . . . . ?
Cr1 P3 P4 Cr2 93.1(2) . . . . ?
C2 Cr1 P4 P3 -74.9(5) . . . . ?
C4 Cr1 P4 P3 -111.8(3) . . . . ?
C5 Cr1 P4 P3 -147.5(3) . . . . ?
C3 Cr1 P4 P3 -77.8(3) . . . . ?
C1 Cr1 P4 P3 -159.6(3) . . . . ?
P31 Cr1 P4 P3 8.8(6) . . . . ?
P11 Cr1 P4 P3 103.1(5) . . . . ?
P21 Cr1 P4 P3 51.0(5) . . . . ?
P1 Cr1 P4 P3 91.1(3) . . . . ?
P2 Cr1 P4 P3 37.4(3) . . . . ?
P42 Cr1 P4 P3 145.2(14) . . . . ?
P51 Cr1 P4 P3 134.7(8) . . . . ?
C2 Cr1 P4 P5 156.1(4) . . . . ?
C4 Cr1 P4 P5 119.2(4) . . . . ?
C5 Cr1 P4 P5 83.5(4) . . . . ?
C3 Cr1 P4 P5 153.1(3) . . . . ?
C1 Cr1 P4 P5 71.4(6) . . . . ?
P31 Cr1 P4 P5 -120.2(6) . . . . ?
P11 Cr1 P4 P5 -25.9(5) . . . . ?
P21 Cr1 P4 P5 -78.0(5) . . . . ?
P1 Cr1 P4 P5 -37.9(4) . . . . ?
P2 Cr1 P4 P5 -91.6(3) . . . . ?
P42 Cr1 P4 P5 16.2(11) . . . . ?
P51 Cr1 P4 P5 5.6(9) . . . . ?
C2 Cr1 P4 Cr2 -139.7(4) . . . . ?
C4 Cr1 P4 Cr2 -176.7(2) . . . . ?
C5 Cr1 P4 Cr2 147.62(17) . . . . ?
C3 Cr1 P4 Cr2 -142.70(17) . . . . ?
C1 Cr1 P4 Cr2 135.5(3) . . . . ?
P31 Cr1 P4 Cr2 -56.1(4) . . . . ?
P11 Cr1 P4 Cr2 38.2(5) . . . . ?
P21 Cr1 P4 Cr2 -13.9(4) . . . . ?
P1 Cr1 P4 Cr2 26.2(2) . . . . ?
P2 Cr1 P4 Cr2 -27.4(2) . . . . ?
P42 Cr1 P4 Cr2 80.4(13) . . . . ?
P51 Cr1 P4 Cr2 69.8(7) . . . . ?
P2 P1 P5 P4 0.5(7) . . . . ?
Cr1 P1 P5 P4 -46.2(4) . . . . ?
Cr2 P1 P5 P4 47.7(4) . . . . ?
P2 P1 P5 Cr2 -47.2(3) . . . . ?
Cr1 P1 P5 Cr2 -93.93(18) . . . . ?
P2 P1 P5 Cr1 46.8(3) . . . . ?
Cr2 P1 P5 Cr1 93.93(18) . . . . ?
P3 P4 P5 P1 -1.0(7) . . . . ?
Cr1 P4 P5 P1 46.1(4) . . . . ?
Cr2 P4 P5 P1 -47.4(4) . . . . ?
P3 P4 P5 Cr2 46.4(4) . . . . ?
Cr1 P4 P5 Cr2 93.5(2) . . . . ?
P3 P4 P5 Cr1 -47.1(4) . . . . ?
Cr2 P4 P5 Cr1 -93.5(2) . . . . ?
C2 Cr1 P5 P1 69.7(6) . . . . ?
C4 Cr1 P5 P1 152.5(3) . . . . ?
C5 Cr1 P5 P1 118.6(3) . . . . ?
C3 Cr1 P5 P1 156.0(5) . . . . ?
C1 Cr1 P5 P1 82.3(3) . . . . ?
P31 Cr1 P5 P1 -79.5(6) . . . . ?
P11 Cr1 P5 P1 7.1(9) . . . . ?
P21 Cr1 P5 P1 -27.5(5) . . . . ?
P2 Cr1 P5 P1 -38.7(3) . . . . ?
P42 Cr1 P5 P1 -137.7(6) . . . . ?
P51 Cr1 P5 P1 -146(2) . . . . ?
C2 Cr1 P5 P4 -160.5(3) . . . . ?
C4 Cr1 P5 P4 -77.8(4) . . . . ?
C5 Cr1 P5 P4 -111.7(4) . . . . ?
C3 Cr1 P5 P4 -74.2(5) . . . . ?
C1 Cr1 P5 P4 -147.9(3) . . . . ?
P31 Cr1 P5 P4 50.3(6) . . . . ?
P11 Cr1 P5 P4 136.9(8) . . . . ?
P21 Cr1 P5 P4 102.2(5) . . . . ?
P1 Cr1 P5 P4 129.7(5) . . . . ?
P2 Cr1 P5 P4 91.0(3) . . . . ?
P42 Cr1 P5 P4 -7.9(5) . . . . ?
P51 Cr1 P5 P4 -16(2) . . . . ?
C2 Cr1 P5 Cr2 134.3(3) . . . . ?
C4 Cr1 P5 Cr2 -143.00(19) . . . . ?
C5 Cr1 P5 Cr2 -176.9(2) . . . . ?
C3 Cr1 P5 Cr2 -139.5(4) . . . . ?
C1 Cr1 P5 Cr2 146.83(18) . . . . ?
P31 Cr1 P5 Cr2 -14.9(5) . . . . ?
P11 Cr1 P5 Cr2 71.6(7) . . . . ?
P21 Cr1 P5 Cr2 37.0(4) . . . . ?
P1 Cr1 P5 Cr2 64.5(3) . . . . ?
P2 Cr1 P5 Cr2 25.8(2) . . . . ?
P42 Cr1 P5 Cr2 -73.2(4) . . . . ?
P51 Cr1 P5 Cr2 -81(2) . . . . ?
C2 Cr1 P12 P52 -138.4(5) . . . . ?
C4 Cr1 P12 P52 -103.1(16) . . . . ?
C5 Cr1 P12 P52 -72.9(5) . . . . ?
C3 Cr1 P12 P52 -161.7(4) . . . . ?
C1 Cr1 P12 P52 -100.3(5) . . . . ?
P31 Cr1 P12 P52 112.3(6) . . . . ?
P11 Cr1 P12 P52 -10.9(11) . . . . ?
P21 Cr1 P12 P52 141.0(10) . . . . ?
P1 Cr1 P12 P52 -17.5(6) . . . . ?
P2 Cr1 P12 P52 137.5(6) . . . . ?
P42 Cr1 P12 P52 38.2(4) . . . . ?
P51 Cr1 P12 P52 19.5(6) . . . . ?
C2 Cr1 P12 P22 94.0(5) . . . . ?
C4 Cr1 P12 P22 129.4(15) . . . . ?
C5 Cr1 P12 P22 159.6(3) . . . . ?
C3 Cr1 P12 P22 70.8(5) . . . . ?
C1 Cr1 P12 P22 132.2(5) . . . . ?
P31 Cr1 P12 P22 -15.2(6) . . . . ?
P11 Cr1 P12 P22 -138.5(14) . . . . ?
P21 Cr1 P12 P22 13.4(9) . . . . ?
P1 Cr1 P12 P22 -145.0(9) . . . . ?
P2 Cr1 P12 P22 9.9(4) . . . . ?
P42 Cr1 P12 P22 -89.3(4) . . . . ?
P51 Cr1 P12 P22 -108.0(5) . . . . ?
C2 Cr1 P12 Cr2 157.3(4) . . . . ?
C4 Cr1 P12 Cr2 -167.4(15) . . . . ?
C5 Cr1 P12 Cr2 -137.2(2) . . . . ?
C3 Cr1 P12 Cr2 134.0(2) . . . . ?
C1 Cr1 P12 Cr2 -164.6(4) . . . . ?
P31 Cr1 P12 Cr2 48.0(5) . . . . ?
P11 Cr1 P12 Cr2 -75.2(12) . . . . ?
P21 Cr1 P12 Cr2 76.6(9) . . . . ?
P1 Cr1 P12 Cr2 -81.8(7) . . . . ?
P2 Cr1 P12 Cr2 73.2(4) . . . . ?
P42 Cr1 P12 Cr2 -26.1(4) . . . . ?
P51 Cr1 P12 Cr2 -44.8(4) . . . . ?
P52 P12 P22 P32 -1.1(7) . . . . ?
Cr1 P12 P22 P32 46.4(4) . . . . ?
Cr2 P12 P22 P32 -47.8(4) . . . . ?
P52 P12 P22 Cr2 46.7(5) . . . . ?
Cr1 P12 P22 Cr2 94.2(2) . . . . ?
P52 P12 P22 Cr1 -47.5(4) . . . . ?
Cr2 P12 P22 Cr1 -94.2(2) . . . . ?
C2 Cr1 P22 P32 130.9(5) . . . . ?
C4 Cr1 P22 P32 68.4(5) . . . . ?
C5 Cr1 P22 P32 125.6(16) . . . . ?
C3 Cr1 P22 P32 92.3(5) . . . . ?
C1 Cr1 P22 P32 158.5(4) . . . . ?
P31 Cr1 P22 P32 10.7(11) . . . . ?
P11 Cr1 P22 P32 -109.9(5) . . . . ?
P21 Cr1 P22 P32 -140.9(8) . . . . ?
P1 Cr1 P22 P32 -120.0(5) . . . . ?
P2 Cr1 P22 P32 -150.9(10) . . . . ?
P42 Cr1 P22 P32 -38.2(4) . . . . ?
P51 Cr1 P22 P32 -61.0(6) . . . . ?
C2 Cr1 P22 P12 -98.6(5) . . . . ?
C4 Cr1 P22 P12 -161.1(3) . . . . ?
C5 Cr1 P22 P12 -103.9(17) . . . . ?
C3 Cr1 P22 P12 -137.2(5) . . . . ?
C1 Cr1 P22 P12 -71.0(4) . . . . ?
P31 Cr1 P22 P12 141.2(11) . . . . ?
P11 Cr1 P22 P12 20.6(6) . . . . ?
P21 Cr1 P22 P12 -10.4(6) . . . . ?
P1 Cr1 P22 P12 10.6(3) . . . . ?
P2 Cr1 P22 P12 -20.4(7) . . . . ?
P42 Cr1 P22 P12 92.3(4) . . . . ?
P51 Cr1 P22 P12 69.5(6) . . . . ?
C2 Cr1 P22 Cr2 -163.3(4) . . . . ?
C4 Cr1 P22 Cr2 134.2(2) . . . . ?
C5 Cr1 P22 Cr2 -168.6(16) . . . . ?
C3 Cr1 P22 Cr2 158.1(4) . . . . ?
C1 Cr1 P22 Cr2 -135.7(2) . . . . ?
P31 Cr1 P22 Cr2 76.5(11) . . . . ?
P11 Cr1 P22 Cr2 -44.1(5) . . . . ?
P21 Cr1 P22 Cr2 -75.0(7) . . . . ?
P1 Cr1 P22 Cr2 -54.1(3) . . . . ?
P2 Cr1 P22 Cr2 -85.1(8) . . . . ?
P42 Cr1 P22 Cr2 27.6(4) . . . . ?
P51 Cr1 P22 Cr2 4.8(5) . . . . ?
P12 P22 P32 P42 1.0(7) . . . . ?
Cr2 P22 P32 P42 -46.2(4) . . . . ?
Cr1 P22 P32 P42 46.9(4) . . . . ?
P12 P22 P32 Cr1 -45.9(4) . . . . ?
Cr2 P22 P32 Cr1 -93.2(2) . . . . ?
P12 P22 P32 Cr2 47.3(4) . . . . ?
Cr1 P22 P32 Cr2 93.2(2) . . . . ?
C2 Cr1 P32 P22 -71.4(4) . . . . ?
C4 Cr1 P32 P22 -138.0(5) . . . . ?
C5 Cr1 P32 P22 -160.6(3) . . . . ?
C3 Cr1 P32 P22 -99.6(5) . . . . ?
C1 Cr1 P32 P22 -100.0(15) . . . . ?
P31 Cr1 P32 P22 -9.0(8) . . . . ?
P11 Cr1 P32 P22 68.8(5) . . . . ?
P21 Cr1 P32 P22 19.5(4) . . . . ?
P1 Cr1 P32 P22 54.3(5) . . . . ?
P2 Cr1 P32 P22 9.2(3) . . . . ?
P42 Cr1 P32 P22 129.1(5) . . . . ?
P51 Cr1 P32 P22 114.4(6) . . . . ?
C2 Cr1 P32 P42 159.5(4) . . . . ?
C4 Cr1 P32 P42 92.9(5) . . . . ?
C5 Cr1 P32 P42 70.4(5) . . . . ?
C3 Cr1 P32 P42 131.4(6) . . . . ?
C1 Cr1 P32 P42 130.9(15) . . . . ?
P31 Cr1 P32 P42 -138.0(11) . . . . ?
P11 Cr1 P32 P42 -60.2(5) . . . . ?
P21 Cr1 P32 P42 -109.6(4) . . . . ?
P1 Cr1 P32 P42 -74.8(5) . . . . ?
P2 Cr1 P32 P42 -119.9(5) . . . . ?
P51 Cr1 P32 P42 -14.7(5) . . . . ?
C2 Cr1 P32 Cr2 -136.0(3) . . . . ?
C4 Cr1 P32 Cr2 157.4(4) . . . . ?
C5 Cr1 P32 Cr2 134.8(2) . . . . ?
C3 Cr1 P32 Cr2 -164.1(4) . . . . ?
C1 Cr1 P32 Cr2 -164.6(15) . . . . ?
P31 Cr1 P32 Cr2 -73.6(9) . . . . ?
P11 Cr1 P32 Cr2 4.2(4) . . . . ?
P21 Cr1 P32 Cr2 -45.1(3) . . . . ?
P1 Cr1 P32 Cr2 -10.3(4) . . . . ?
P2 Cr1 P32 Cr2 -55.4(3) . . . . ?
P42 Cr1 P32 Cr2 64.5(4) . . . . ?
P51 Cr1 P32 Cr2 49.8(5) . . . . ?
P22 P32 P42 P52 -0.5(8) . . . . ?
Cr1 P32 P42 P52 46.9(5) . . . . ?
Cr2 P32 P42 P52 -46.8(5) . . . . ?
P22 P32 P42 Cr1 -47.5(4) . . . . ?
Cr2 P32 P42 Cr1 -93.7(3) . . . . ?
P22 P32 P42 Cr2 46.2(4) . . . . ?
Cr1 P32 P42 Cr2 93.7(3) . . . . ?
C2 Cr1 P42 P32 -100.8(18) . . . . ?
C4 Cr1 P42 P32 -99.7(5) . . . . ?
C5 Cr1 P42 P32 -137.9(5) . . . . ?
C3 Cr1 P42 P32 -71.2(4) . . . . ?
C1 Cr1 P42 P32 -161.5(3) . . . . ?
P31 Cr1 P42 P32 19.2(5) . . . . ?
P11 Cr1 P42 P32 115.5(5) . . . . ?
P21 Cr1 P42 P32 67.9(5) . . . . ?
P1 Cr1 P42 P32 105.3(5) . . . . ?
P2 Cr1 P42 P32 53.7(5) . . . . ?
P51 Cr1 P42 P32 142.7(12) . . . . ?
C2 Cr1 P42 P52 129.8(18) . . . . ?
C4 Cr1 P42 P52 130.9(5) . . . . ?
C5 Cr1 P42 P52 92.7(5) . . . . ?
C3 Cr1 P42 P52 159.4(4) . . . . ?
C1 Cr1 P42 P52 69.1(5) . . . . ?
P31 Cr1 P42 P52 -110.2(5) . . . . ?
P11 Cr1 P42 P52 -13.9(5) . . . . ?
P21 Cr1 P42 P52 -61.5(5) . . . . ?
P1 Cr1 P42 P52 -24.1(5) . . . . ?
P2 Cr1 P42 P52 -75.7(5) . . . . ?
P51 Cr1 P42 P52 13.3(12) . . . . ?
C2 Cr1 P42 Cr2 -165.6(17) . . . . ?
C4 Cr1 P42 Cr2 -164.5(5) . . . . ?
C5 Cr1 P42 Cr2 157.3(4) . . . . ?
C3 Cr1 P42 Cr2 -136.1(3) . . . . ?
C1 Cr1 P42 Cr2 133.7(2) . . . . ?
P31 Cr1 P42 Cr2 -45.6(4) . . . . ?
P11 Cr1 P42 Cr2 50.7(4) . . . . ?
P21 Cr1 P42 Cr2 3.1(4) . . . . ?
P1 Cr1 P42 Cr2 40.5(4) . . . . ?
P2 Cr1 P42 Cr2 -11.1(5) . . . . ?
P51 Cr1 P42 Cr2 77.9(11) . . . . ?
P32 P42 P52 P12 -0.2(8) . . . . ?
Cr1 P42 P52 P12 46.9(5) . . . . ?
Cr2 P42 P52 P12 -47.0(5) . . . . ?
P32 P42 P52 Cr1 -47.0(5) . . . . ?
Cr2 P42 P52 Cr1 -93.9(3) . . . . ?
P32 P42 P52 Cr2 46.9(5) . . . . ?
Cr1 P42 P52 Cr2 93.9(3) . . . . ?
P22 P12 P52 P42 0.8(8) . . . . ?
Cr1 P12 P52 P42 -46.7(5) . . . . ?
Cr2 P12 P52 P42 46.9(5) . . . . ?
P22 P12 P52 Cr1 47.5(4) . . . . ?
Cr2 P12 P52 Cr1 93.6(3) . . . . ?
P22 P12 P52 Cr2 -46.1(4) . . . . ?
Cr1 P12 P52 Cr2 -93.6(3) . . . . ?
C2 Cr1 P52 P42 -162.0(3) . . . . ?
C4 Cr1 P52 P42 -72.2(5) . . . . ?
C5 Cr1 P52 P42 -100.3(5) . . . . ?
C3 Cr1 P52 P42 -102.2(18) . . . . ?
C1 Cr1 P52 P42 -138.8(5) . . . . ?
P31 Cr1 P52 P42 66.2(6) . . . . ?
P11 Cr1 P52 P42 143.9(14) . . . . ?
P21 Cr1 P52 P42 113.9(5) . . . . ?
P1 Cr1 P52 P42 137.7(6) . . . . ?
P2 Cr1 P52 P42 104.7(5) . . . . ?
P51 Cr1 P52 P42 -10.5(9) . . . . ?
C2 Cr1 P52 P12 68.8(5) . . . . ?
C4 Cr1 P52 P12 158.6(4) . . . . ?
C5 Cr1 P52 P12 130.5(5) . . . . ?
C3 Cr1 P52 P12 128.6(18) . . . . ?
C1 Cr1 P52 P12 92.0(5) . . . . ?
P31 Cr1 P52 P12 -63.0(6) . . . . ?
P11 Cr1 P52 P12 14.7(14) . . . . ?
P21 Cr1 P52 P12 -15.3(5) . . . . ?
P1 Cr1 P52 P12 8.5(4) . . . . ?
P2 Cr1 P52 P12 -24.5(4) . . . . ?
P42 Cr1 P52 P12 -129.2(6) . . . . ?
P51 Cr1 P52 P12 -139.7(12) . . . . ?
C2 Cr1 P52 Cr2 133.6(2) . . . . ?
C4 Cr1 P52 Cr2 -136.7(2) . . . . ?
C5 Cr1 P52 Cr2 -164.8(5) . . . . ?
C3 Cr1 P52 Cr2 -166.6(17) . . . . ?
C1 Cr1 P52 Cr2 156.8(4) . . . . ?
P31 Cr1 P52 Cr2 1.8(6) . . . . ?
P11 Cr1 P52 Cr2 79.5(13) . . . . ?
P21 Cr1 P52 Cr2 49.4(4) . . . . ?
P1 Cr1 P52 Cr2 73.3(5) . . . . ?
P2 Cr1 P52 Cr2 40.3(4) . . . . ?
P42 Cr1 P52 Cr2 -64.5(4) . . . . ?
P51 Cr1 P52 Cr2 -74.9(10) . . . . ?
P41 P31 Cr2 C11 -161.3(6) . . . . ?
P21 P31 Cr2 C11 69.1(7) . . . . ?
Cr1 P31 Cr2 C11 132.8(4) . . . . ?
P41 P31 Cr2 C15 -95(2) . . . . ?
P21 P31 Cr2 C15 135.2(19) . . . . ?
Cr1 P31 Cr2 C15 -161.1(17) . . . . ?
P41 P31 Cr2 C14 -71.4(8) . . . . ?
P21 P31 Cr2 C14 159.1(4) . . . . ?
Cr1 P31 Cr2 C14 -137.2(3) . . . . ?
P41 P31 Cr2 C13 -100.3(7) . . . . ?
P21 P31 Cr2 C13 130.1(5) . . . . ?
Cr1 P31 Cr2 C13 -166.2(5) . . . . ?
P41 P31 Cr2 C12 -138.8(7) . . . . ?
P21 P31 Cr2 C12 91.7(5) . . . . ?
Cr1 P31 Cr2 C12 155.4(4) . . . . ?
P41 P31 Cr2 P21 129.5(8) . . . . ?
Cr1 P31 Cr2 P21 63.7(5) . . . . ?
P21 P31 Cr2 P41 -129.5(8) . . . . ?
Cr1 P31 Cr2 P41 -65.9(7) . . . . ?
P41 P31 Cr2 P51 37.8(7) . . . . ?
P21 P31 Cr2 P51 -91.7(6) . . . . ?
Cr1 P31 Cr2 P51 -28.0(6) . . . . ?
P41 P31 Cr2 P22 147.1(13) . . . . ?
P21 P31 Cr2 P22 17.6(9) . . . . ?
Cr1 P31 Cr2 P22 81.2(9) . . . . ?
P41 P31 Cr2 P11 89.8(7) . . . . ?
P21 P31 Cr2 P11 -39.7(5) . . . . ?
Cr1 P31 Cr2 P11 23.9(5) . . . . ?
P41 P31 Cr2 P42 19.0(7) . . . . ?
P21 P31 Cr2 P42 -110.5(5) . . . . ?
Cr1 P31 Cr2 P42 -46.8(5) . . . . ?
P31 P21 Cr2 C11 -140.1(6) . . . . ?
P11 P21 Cr2 C11 92.7(6) . . . . ?
Cr1 P21 Cr2 C11 156.3(4) . . . . ?
P31 P21 Cr2 C15 -163.2(6) . . . . ?
P11 P21 Cr2 C15 69.7(6) . . . . ?
Cr1 P21 Cr2 C15 133.3(3) . . . . ?
P31 P21 Cr2 C14 -101.7(17) . . . . ?
P11 P21 Cr2 C14 131.1(17) . . . . ?
Cr1 P21 Cr2 C14 -165.3(15) . . . . ?
P31 P21 Cr2 C13 -73.5(6) . . . . ?
P11 P21 Cr2 C13 159.3(5) . . . . ?
Cr1 P21 Cr2 C13 -137.0(2) . . . . ?
P31 P21 Cr2 C12 -101.8(7) . . . . ?
P11 P21 Cr2 C12 131.1(6) . . . . ?
Cr1 P21 Cr2 C12 -165.3(4) . . . . ?
P11 P21 Cr2 P31 -127.2(8) . . . . ?
Cr1 P21 Cr2 P31 -63.6(6) . . . . ?
P31 P21 Cr2 P41 37.0(7) . . . . ?
P11 P21 Cr2 P41 -90.2(7) . . . . ?
Cr1 P21 Cr2 P41 -26.5(5) . . . . ?
P31 P21 Cr2 P51 89.6(7) . . . . ?
P11 P21 Cr2 P51 -37.5(6) . . . . ?
Cr1 P21 Cr2 P51 26.1(5) . . . . ?
P31 P21 Cr2 P22 -13.7(8) . . . . ?
P11 P21 Cr2 P22 -140.8(10) . . . . ?
Cr1 P21 Cr2 P22 -77.2(8) . . . . ?
P31 P21 Cr2 P11 127.2(8) . . . . ?
Cr1 P21 Cr2 P11 63.6(6) . . . . ?
P31 P21 Cr2 P42 66.7(6) . . . . ?
P11 P21 Cr2 P42 -60.5(6) . . . . ?
Cr1 P21 Cr2 P42 3.1(4) . . . . ?
P31 P41 Cr2 C11 131.8(19) . . . . ?
P51 P41 Cr2 C11 -99(2) . . . . ?
Cr1 P41 Cr2 C11 -163.5(17) . . . . ?
P31 P41 Cr2 C15 159.1(5) . . . . ?
P51 P41 Cr2 C15 -71.4(7) . . . . ?
Cr1 P41 Cr2 C15 -136.2(3) . . . . ?
P31 P41 Cr2 C14 130.5(6) . . . . ?
P51 P41 Cr2 C14 -100.1(7) . . . . ?
Cr1 P41 Cr2 C14 -164.8(5) . . . . ?
P31 P41 Cr2 C13 92.2(6) . . . . ?
P51 P41 Cr2 C13 -138.3(7) . . . . ?
Cr1 P41 Cr2 C13 157.0(4) . . . . ?
P31 P41 Cr2 C12 69.1(8) . . . . ?
P51 P41 Cr2 C12 -161.4(6) . . . . ?
Cr1 P41 Cr2 C12 133.9(4) . . . . ?
P51 P41 Cr2 P31 129.5(9) . . . . ?
Cr1 P41 Cr2 P31 64.7(6) . . . . ?
P31 P41 Cr2 P21 -38.4(6) . . . . ?
P51 P41 Cr2 P21 91.0(7) . . . . ?
Cr1 P41 Cr2 P21 26.3(4) . . . . ?
P31 P41 Cr2 P51 -129.5(9) . . . . ?
Cr1 P41 Cr2 P51 -64.7(6) . . . . ?
P31 P41 Cr2 P22 -13.4(5) . . . . ?
P51 P41 Cr2 P22 116.0(7) . . . . ?
Cr1 P41 Cr2 P22 51.3(3) . . . . ?
P31 P41 Cr2 P11 -91.7(7) . . . . ?
P51 P41 Cr2 P11 37.7(7) . . . . ?
Cr1 P41 Cr2 P11 -27.0(5) . . . . ?
P31 P41 Cr2 P42 -140.8(14) . . . . ?
P51 P41 Cr2 P42 -11.4(9) . . . . ?
Cr1 P41 Cr2 P42 -76.1(10) . . . . ?
P11 P51 Cr2 C11 -71.9(8) . . . . ?
P41 P51 Cr2 C11 159.0(5) . . . . ?
Cr1 P51 Cr2 C11 -136.1(3) . . . . ?
P11 P51 Cr2 C15 -100.1(8) . . . . ?
P41 P51 Cr2 C15 130.9(7) . . . . ?
Cr1 P51 Cr2 C15 -164.3(5) . . . . ?
P11 P51 Cr2 C14 -138.3(7) . . . . ?
P41 P51 Cr2 C14 92.7(7) . . . . ?
Cr1 P51 Cr2 C14 157.5(4) . . . . ?
P11 P51 Cr2 C13 -161.1(6) . . . . ?
P41 P51 Cr2 C13 69.9(8) . . . . ?
Cr1 P51 Cr2 C13 134.8(3) . . . . ?
P11 P51 Cr2 C12 -99.5(19) . . . . ?
P41 P51 Cr2 C12 131.5(18) . . . . ?
Cr1 P51 Cr2 C12 -163.6(16) . . . . ?
P11 P51 Cr2 P31 92.0(7) . . . . ?
P41 P51 Cr2 P31 -37.0(7) . . . . ?
Cr1 P51 Cr2 P31 27.8(6) . . . . ?
P11 P51 Cr2 P21 38.3(6) . . . . ?
P41 P51 Cr2 P21 -90.7(7) . . . . ?
Cr1 P51 Cr2 P21 -25.9(5) . . . . ?
P11 P51 Cr2 P41 129.0(9) . . . . ?
Cr1 P51 Cr2 P41 64.8(6) . . . . ?
P11 P51 Cr2 P22 69.1(7) . . . . ?
P41 P51 Cr2 P22 -59.9(7) . . . . ?
Cr1 P51 Cr2 P22 4.9(5) . . . . ?
P41 P51 Cr2 P11 -129.0(9) . . . . ?
Cr1 P51 Cr2 P11 -64.2(7) . . . . ?
P11 P51 Cr2 P42 143.3(13) . . . . ?
P41 P51 Cr2 P42 14.3(11) . . . . ?
Cr1 P51 Cr2 P42 79.1(10) . . . . ?
P32 P22 Cr2 C11 -154.9(4) . . . . ?
P12 P22 Cr2 C11 75.8(4) . . . . ?
Cr1 P22 Cr2 C11 139.8(3) . . . . ?
P32 P22 Cr2 C15 -149.7(9) . . . . ?
P12 P22 Cr2 C15 81.0(9) . . . . ?
Cr1 P22 Cr2 C15 145.0(8) . . . . ?
P32 P22 Cr2 C14 -69.7(5) . . . . ?
P12 P22 Cr2 C14 161.0(4) . . . . ?
Cr1 P22 Cr2 C14 -134.9(2) . . . . ?
P32 P22 Cr2 C13 -85.9(5) . . . . ?
P12 P22 Cr2 C13 144.8(5) . . . . ?
Cr1 P22 Cr2 C13 -151.1(4) . . . . ?
P32 P22 Cr2 C12 -123.0(5) . . . . ?
P12 P22 Cr2 C12 107.7(6) . . . . ?
Cr1 P22 Cr2 C12 171.8(5) . . . . ?
P32 P22 Cr2 P31 -12.3(11) . . . . ?
P12 P22 Cr2 P31 -141.6(11) . . . . ?
Cr1 P22 Cr2 P31 -77.5(10) . . . . ?
P32 P22 Cr2 P21 139.9(10) . . . . ?
P12 P22 Cr2 P21 10.5(8) . . . . ?
Cr1 P22 Cr2 P21 74.6(8) . . . . ?
P32 P22 Cr2 P41 14.1(5) . . . . ?
P12 P22 Cr2 P41 -115.2(6) . . . . ?
Cr1 P22 Cr2 P41 -51.1(5) . . . . ?
P32 P22 Cr2 P51 60.3(6) . . . . ?
P12 P22 Cr2 P51 -69.0(6) . . . . ?
Cr1 P22 Cr2 P51 -4.9(5) . . . . ?
P32 P22 Cr2 P11 108.8(5) . . . . ?
P12 P22 Cr2 P11 -20.5(6) . . . . ?
Cr1 P22 Cr2 P11 43.6(4) . . . . ?
P32 P22 Cr2 P42 37.6(4) . . . . ?
P12 P22 Cr2 P42 -91.7(4) . . . . ?
Cr1 P22 Cr2 P42 -27.6(4) . . . . ?
P51 P11 Cr2 C11 130.4(7) . . . . ?
P21 P11 Cr2 C11 -100.3(6) . . . . ?
Cr1 P11 Cr2 C11 -164.2(4) . . . . ?
P51 P11 Cr2 C15 92.0(7) . . . . ?
P21 P11 Cr2 C15 -138.6(5) . . . . ?
Cr1 P11 Cr2 C15 157.5(4) . . . . ?
P51 P11 Cr2 C14 68.9(8) . . . . ?
P21 P11 Cr2 C14 -161.7(5) . . . . ?
Cr1 P11 Cr2 C14 134.4(4) . . . . ?
P51 P11 Cr2 C13 128.2(16) . . . . ?
P21 P11 Cr2 C13 -102.4(18) . . . . ?
Cr1 P11 Cr2 C13 -166.4(16) . . . . ?
P51 P11 Cr2 C12 158.5(5) . . . . ?
P21 P11 Cr2 C12 -72.1(6) . . . . ?
Cr1 P11 Cr2 C12 -136.1(3) . . . . ?
P51 P11 Cr2 P31 -89.4(7) . . . . ?
P21 P11 Cr2 P31 39.9(6) . . . . ?
Cr1 P11 Cr2 P31 -24.0(6) . . . . ?
P51 P11 Cr2 P21 -129.4(8) . . . . ?
Cr1 P11 Cr2 P21 -63.9(5) . . . . ?
P51 P11 Cr2 P41 -38.1(7) . . . . ?
P21 P11 Cr2 P41 91.2(6) . . . . ?
Cr1 P11 Cr2 P41 27.3(5) . . . . ?
P21 P11 Cr2 P51 129.4(8) . . . . ?
Cr1 P11 Cr2 P51 65.4(6) . . . . ?
P51 P11 Cr2 P22 -109.8(6) . . . . ?
P21 P11 Cr2 P22 19.5(6) . . . . ?
Cr1 P11 Cr2 P22 -44.4(3) . . . . ?
P51 P11 Cr2 P42 -14.6(5) . . . . ?
P21 P11 Cr2 P42 114.8(6) . . . . ?
Cr1 P11 Cr2 P42 50.9(3) . . . . ?
P32 P42 Cr2 C11 162.1(4) . . . . ?
P52 P42 Cr2 C11 -68.4(6) . . . . ?
Cr1 P42 Cr2 C11 -133.1(3) . . . . ?
P32 P42 Cr2 C15 145.8(5) . . . . ?
P52 P42 Cr2 C15 -84.7(5) . . . . ?
Cr1 P42 Cr2 C15 -149.3(4) . . . . ?
P32 P42 Cr2 C14 108.7(6) . . . . ?
P52 P42 Cr2 C14 -121.8(5) . . . . ?
Cr1 P42 Cr2 C14 173.6(5) . . . . ?
P32 P42 Cr2 C13 76.3(5) . . . . ?
P52 P42 Cr2 C13 -154.2(4) . . . . ?
Cr1 P42 Cr2 C13 141.2(3) . . . . ?
P32 P42 Cr2 C12 79.6(10) . . . . ?
P52 P42 Cr2 C12 -150.9(10) . . . . ?
Cr1 P42 Cr2 C12 144.5(9) . . . . ?
P32 P42 Cr2 P31 -18.4(6) . . . . ?
P52 P42 Cr2 P31 111.1(6) . . . . ?
Cr1 P42 Cr2 P31 46.5(5) . . . . ?
P32 P42 Cr2 P21 -68.0(5) . . . . ?
P52 P42 Cr2 P21 61.6(5) . . . . ?
Cr1 P42 Cr2 P21 -3.1(4) . . . . ?
P32 P42 Cr2 P41 12.1(10) . . . . ?
P52 P42 Cr2 P41 141.6(12) . . . . ?
Cr1 P42 Cr2 P41 77.0(11) . . . . ?
P32 P42 Cr2 P51 -144.9(12) . . . . ?
P52 P42 Cr2 P51 -15.4(12) . . . . ?
Cr1 P42 Cr2 P51 -80.0(11) . . . . ?
P32 P42 Cr2 P22 -37.1(4) . . . . ?
P52 P42 Cr2 P22 92.4(4) . . . . ?
Cr1 P42 Cr2 P22 27.8(3) . . . . ?
P32 P42 Cr2 P11 -115.2(6) . . . . ?
P52 P42 Cr2 P11 14.3(5) . . . . ?
Cr1 P42 Cr2 P11 -50.3(5) . . . . ?
C14 Cr2 C11 C15 37.65(15) . . . . ?
C13 Cr2 C11 C15 80.00(16) . . . . ?
C12 Cr2 C11 C15 117.7(2) . . . . ?
P31 Cr2 C11 C15 155.0(7) . . . . ?
P21 Cr2 C11 C15 -153.9(6) . . . . ?
P41 Cr2 C11 C15 36(2) . . . . ?
P51 Cr2 C11 C15 -49.6(8) . . . . ?
P22 Cr2 C11 C15 176.9(6) . . . . ?
P11 Cr2 C11 C15 -99.3(6) . . . . ?
P42 Cr2 C11 C15 -25.6(9) . . . . ?
C15 Cr2 C11 C12 -117.7(2) . . . . ?
C14 Cr2 C11 C12 -80.06(16) . . . . ?
C13 Cr2 C11 C12 -37.71(16) . . . . ?
P31 Cr2 C11 C12 37.3(7) . . . . ?
P21 Cr2 C11 C12 88.4(6) . . . . ?
P41 Cr2 C11 C12 -82(2) . . . . ?
P51 Cr2 C11 C12 -167.3(7) . . . . ?
P22 Cr2 C11 C12 59.1(6) . . . . ?
P11 Cr2 C11 C12 143.0(6) . . . . ?
P42 Cr2 C11 C12 -143.3(9) . . . . ?
C15 Cr2 C11 C16 121.2(4) . . . . ?
C14 Cr2 C11 C16 158.8(3) . . . . ?
C13 Cr2 C11 C16 -158.8(4) . . . . ?
C12 Cr2 C11 C16 -121.1(4) . . . . ?
P31 Cr2 C11 C16 -83.8(8) . . . . ?
P21 Cr2 C11 C16 -32.8(6) . . . . ?
P41 Cr2 C11 C16 157(2) . . . . ?
P51 Cr2 C11 C16 71.5(8) . . . . ?
P22 Cr2 C11 C16 -62.0(7) . . . . ?
P11 Cr2 C11 C16 21.9(7) . . . . ?
P42 Cr2 C11 C16 95.5(9) . . . . ?
C15 C11 C12 C13 -0.3(3) . . . . ?
C16 C11 C12 C13 -177.2(3) . . . . ?
Cr2 C11 C12 C13 61.94(18) . . . . ?
C15 C11 C12 C17 175.8(3) . . . . ?
C16 C11 C12 C17 -1.0(5) . . . . ?
Cr2 C11 C12 C17 -121.9(3) . . . . ?
C15 C11 C12 Cr2 -62.28(18) . . . . ?
C16 C11 C12 Cr2 120.9(3) . . . . ?
C15 Cr2 C12 C11 37.29(15) . . . . ?
C14 Cr2 C12 C11 79.70(16) . . . . ?
C13 Cr2 C12 C11 117.1(2) . . . . ?
P31 Cr2 C12 C11 -155.3(6) . . . . ?
P21 Cr2 C12 C11 -100.3(6) . . . . ?
P41 Cr2 C12 C11 155.5(8) . . . . ?
P51 Cr2 C12 C11 37(2) . . . . ?
P22 Cr2 C12 C11 -132.0(7) . . . . ?
P11 Cr2 C12 C11 -49.4(8) . . . . ?
P42 Cr2 C12 C11 112.5(15) . . . . ?
C11 Cr2 C12 C13 -117.1(2) . . . . ?
C15 Cr2 C12 C13 -79.80(16) . . . . ?
C14 Cr2 C12 C13 -37.39(15) . . . . ?
P31 Cr2 C12 C13 87.6(6) . . . . ?
P21 Cr2 C12 C13 142.6(6) . . . . ?
P41 Cr2 C12 C13 38.4(8) . . . . ?
P51 Cr2 C12 C13 -80(2) . . . . ?
P22 Cr2 C12 C13 110.9(7) . . . . ?
P11 Cr2 C12 C13 -166.5(8) . . . . ?
P42 Cr2 C12 C13 -4.6(15) . . . . ?
C11 Cr2 C12 C17 122.2(4) . . . . ?
C15 Cr2 C12 C17 159.5(4) . . . . ?
C14 Cr2 C12 C17 -158.1(4) . . . . ?
C13 Cr2 C12 C17 -120.7(4) . . . . ?
P31 Cr2 C12 C17 -33.1(7) . . . . ?
P21 Cr2 C12 C17 21.9(7) . . . . ?
P41 Cr2 C12 C17 -82.3(8) . . . . ?
P51 Cr2 C12 C17 159(2) . . . . ?
P22 Cr2 C12 C17 -9.8(7) . . . . ?
P11 Cr2 C12 C17 72.8(8) . . . . ?
P42 Cr2 C12 C17 -125.4(15) . . . . ?
C11 C12 C13 C14 0.4(3) . . . . ?
C17 C12 C13 C14 -175.9(3) . . . . ?
Cr2 C12 C13 C14 62.15(17) . . . . ?
C11 C12 C13 C18 176.3(3) . . . . ?
C17 C12 C13 C18 0.1(5) . . . . ?
Cr2 C12 C13 C18 -121.9(3) . . . . ?
C11 C12 C13 Cr2 -61.76(17) . . . . ?
C17 C12 C13 Cr2 122.0(3) . . . . ?
C11 Cr2 C13 C14 -79.73(17) . . . . ?
C15 Cr2 C13 C14 -37.32(15) . . . . ?
C12 Cr2 C13 C14 -117.4(2) . . . . ?
P31 Cr2 C13 C14 141.1(7) . . . . ?
P21 Cr2 C13 C14 -167.1(7) . . . . ?
P41 Cr2 C13 C14 88.5(7) . . . . ?
P51 Cr2 C13 C14 38.0(8) . . . . ?
P22 Cr2 C13 C14 164.5(6) . . . . ?
P11 Cr2 C13 C14 -77(2) . . . . ?
P42 Cr2 C13 C14 60.6(6) . . . . ?
C11 Cr2 C13 C12 37.65(16) . . . . ?
C15 Cr2 C13 C12 80.07(17) . . . . ?
C14 Cr2 C13 C12 117.4(2) . . . . ?
P31 Cr2 C13 C12 -101.5(7) . . . . ?
P21 Cr2 C13 C12 -49.7(7) . . . . ?
P41 Cr2 C13 C12 -154.1(7) . . . . ?
P51 Cr2 C13 C12 155.4(7) . . . . ?
P22 Cr2 C13 C12 -78.1(6) . . . . ?
P11 Cr2 C13 C12 40(2) . . . . ?
P42 Cr2 C13 C12 178.0(6) . . . . ?
C11 Cr2 C13 C18 159.3(3) . . . . ?
C15 Cr2 C13 C18 -158.3(3) . . . . ?
C14 Cr2 C13 C18 -120.9(4) . . . . ?
C12 Cr2 C13 C18 121.7(4) . . . . ?
P31 Cr2 C13 C18 20.1(8) . . . . ?
P21 Cr2 C13 C18 72.0(7) . . . . ?
P41 Cr2 C13 C18 -32.4(7) . . . . ?
P51 Cr2 C13 C18 -83.0(8) . . . . ?
P22 Cr2 C13 C18 43.6(7) . . . . ?
P11 Cr2 C13 C18 162(2) . . . . ?
P42 Cr2 C13 C18 -60.3(7) . . . . ?
C12 C13 C14 C15 -0.3(3) . . . . ?
C18 C13 C14 C15 -176.3(3) . . . . ?
Cr2 C13 C14 C15 61.91(17) . . . . ?
C12 C13 C14 C19 176.6(3) . . . . ?
C18 C13 C14 C19 0.6(4) . . . . ?
Cr2 C13 C14 C19 -121.2(3) . . . . ?
C12 C13 C14 Cr2 -62.21(18) . . . . ?
C18 C13 C14 Cr2 121.8(3) . . . . ?
C11 Cr2 C14 C13 80.11(17) . . . . ?
C15 Cr2 C14 C13 117.8(2) . . . . ?
C12 Cr2 C14 C13 37.59(16) . . . . ?
P31 Cr2 C14 C13 -51.5(8) . . . . ?
P21 Cr2 C14 C13 38(2) . . . . ?
P41 Cr2 C14 C13 -100.3(7) . . . . ?
P51 Cr2 C14 C13 -154.2(6) . . . . ?
P22 Cr2 C14 C13 -25.7(8) . . . . ?
P11 Cr2 C14 C13 156.4(6) . . . . ?
P42 Cr2 C14 C13 -130.8(7) . . . . ?
C11 Cr2 C14 C15 -37.64(16) . . . . ?
C13 Cr2 C14 C15 -117.8(2) . . . . ?
C12 Cr2 C14 C15 -80.16(17) . . . . ?
P31 Cr2 C14 C15 -169.2(8) . . . . ?
P21 Cr2 C14 C15 -80(2) . . . . ?
P41 Cr2 C14 C15 141.9(7) . . . . ?
P51 Cr2 C14 C15 88.0(6) . . . . ?
P22 Cr2 C14 C15 -143.5(8) . . . . ?
P11 Cr2 C14 C15 38.7(7) . . . . ?
P42 Cr2 C14 C15 111.4(7) . . . . ?
C11 Cr2 C14 C19 -160.0(3) . . . . ?
C15 Cr2 C14 C19 -122.4(3) . . . . ?
C13 Cr2 C14 C19 119.8(3) . . . . ?
C12 Cr2 C14 C19 157.4(3) . . . . ?
P31 Cr2 C14 C19 68.4(8) . . . . ?
P21 Cr2 C14 C19 157(2) . . . . ?
P41 Cr2 C14 C19 19.5(7) . . . . ?
P51 Cr2 C14 C19 -34.4(7) . . . . ?
P22 Cr2 C14 C19 94.1(9) . . . . ?
P11 Cr2 C14 C19 -83.7(7) . . . . ?
P42 Cr2 C14 C19 -11.0(7) . . . . ?
C12 C11 C15 C14 0.2(3) . . . . ?
C16 C11 C15 C14 177.0(3) . . . . ?
Cr2 C11 C15 C14 -62.26(17) . . . . ?
C12 C11 C15 C20 -177.0(3) . . . . ?
C16 C11 C15 C20 -0.2(4) . . . . ?
Cr2 C11 C15 C20 120.6(3) . . . . ?
C12 C11 C15 Cr2 62.42(18) . . . . ?
C16 C11 C15 Cr2 -120.8(3) . . . . ?
C13 C14 C15 C11 0.1(3) . . . . ?
C19 C14 C15 C11 -176.7(3) . . . . ?
Cr2 C14 C15 C11 62.09(17) . . . . ?
C13 C14 C15 C20 177.2(3) . . . . ?
C19 C14 C15 C20 0.5(4) . . . . ?
Cr2 C14 C15 C20 -120.7(3) . . . . ?
C13 C14 C15 Cr2 -62.01(17) . . . . ?
C19 C14 C15 Cr2 121.2(3) . . . . ?
C14 Cr2 C15 C11 -117.1(2) . . . . ?
C13 Cr2 C15 C11 -79.87(17) . . . . ?
C12 Cr2 C15 C11 -37.35(16) . . . . ?
P31 Cr2 C15 C11 -85(2) . . . . ?
P21 Cr2 C15 C11 38.5(6) . . . . ?
P41 Cr2 C15 C11 -167.6(8) . . . . ?
P51 Cr2 C15 C11 142.4(7) . . . . ?
P22 Cr2 C15 C11 -7.3(15) . . . . ?
P11 Cr2 C15 C11 89.3(5) . . . . ?
P42 Cr2 C15 C11 164.8(6) . . . . ?
C11 Cr2 C15 C14 117.1(2) . . . . ?
C13 Cr2 C15 C14 37.22(16) . . . . ?
C12 Cr2 C15 C14 79.74(17) . . . . ?
P31 Cr2 C15 C14 32(2) . . . . ?
P21 Cr2 C15 C14 155.6(6) . . . . ?
P41 Cr2 C15 C14 -50.5(8) . . . . ?
P51 Cr2 C15 C14 -100.5(7) . . . . ?
P22 Cr2 C15 C14 109.8(15) . . . . ?
P11 Cr2 C15 C14 -153.6(5) . . . . ?
P42 Cr2 C15 C14 -78.1(6) . . . . ?
C11 Cr2 C15 C20 -121.4(3) . . . . ?
C14 Cr2 C15 C20 121.5(3) . . . . ?
C13 Cr2 C15 C20 158.7(3) . . . . ?
C12 Cr2 C15 C20 -158.8(3) . . . . ?
P31 Cr2 C15 C20 153(2) . . . . ?
P21 Cr2 C15 C20 -83.0(7) . . . . ?
P41 Cr2 C15 C20 70.9(8) . . . . ?
P51 Cr2 C15 C20 21.0(7) . . . . ?
P22 Cr2 C15 C20 -128.8(15) . . . . ?
P11 Cr2 C15 C20 -32.1(6) . . . . ?
P42 Cr2 C15 C20 43.4(7) . . . . ?
